data_1549911
loop_
_publ_author_name
'Arnold, Polly L.'
'Kerr, Ryan W. F.'
'Weetman, Catherine'
'Docherty, Scott R.'
'Rieb, Julia'
'Cruickshank, Faye L.'
'Wang, Kai'
'Jandl, Christian'
'McMullon, Max W.'
'P\"othig, Alexander'
'K\"uhn, Fritz E'
'Smith, Andrew D.'

_publ_section_title
;
 Selective and catalytic carbon dioxide and heteroallene activation
 mediated by cerium N-heterocyclic carbene complexes.
;
_journal_issue 42
_journal_name_full 'Chemical science'
_journal_page_first 8035
_journal_page_last 8045
_journal_paper_doi 10.1039/c8sc03312a
_journal_volume 9
_journal_year 2018
_chemical_formula_moiety 'C70 H105 Ce N8 O3 S2'
_chemical_formula_sum 'C70 H105 Ce N8 O3 S2'
_chemical_formula_weight 1310.85
_space_group_crystal_system monoclinic
_space_group_IT_number 14
_space_group_name_Hall '-P 2ybc'
_space_group_name_H-M_alt 'P 1 21/c 1'
_symmetry_space_group_name_Hall '-P 2ybc'
_symmetry_space_group_name_H-M 'P 1 21/c 1'
_atom_sites_solution_hydrogens geom
_atom_sites_solution_primary dual
_audit_creation_date 2018-06-22
_audit_creation_method
;
Olex2 1.2
(compiled 2018.04.26 svn.r3504 for OlexSys, GUI svn.r5492)
;
_audit_update_record
;
2018-07-15 deposited with the CCDC.
2018-09-05 downloaded from the CCDC.
;
_cell_angle_alpha 90
_cell_angle_beta 100.574(2)
_cell_angle_gamma 90
_cell_formula_units_Z 4
_cell_length_a 16.4910(3)
_cell_length_b 25.6698(4)
_cell_length_c 18.9736(4)
_cell_measurement_reflns_used 22788
_cell_measurement_temperature 293(2)
_cell_measurement_theta_max 25.4170
_cell_measurement_theta_min 3.2230
_cell_volume 7895.5(3)
_computing_cell_refinement 'CrysAlisPro 1.171.38.46 (Rigaku OD, 2015)'
_computing_data_collection 'CrysAlisPro 1.171.38.46 (Rigaku OD, 2015)'
_computing_data_reduction 'CrysAlisPro 1.171.38.46 (Rigaku OD, 2015)'
_computing_molecular_graphics 'Olex2 (Dolomanov et al., 2009)'
_computing_publication_material 'Olex2 (Dolomanov et al., 2009)'
_computing_structure_refinement 'ShelXL (Sheldrick, 2015)'
_computing_structure_solution 'ShelXT (Sheldrick, 2015)'
_diffrn_ambient_temperature 293(2)
_diffrn_detector 'CCD plate'
_diffrn_detector_area_resol_mean 16.1042
_diffrn_detector_type Eos
_diffrn_measured_fraction_theta_full 0.998
_diffrn_measured_fraction_theta_max 0.998
_diffrn_measurement_details
;
List of Runs (angles in degrees, time in seconds):

  # Type    Start    End  Width  t~exp~   \w     \q     \k     \f   Frames
#--------------------------------------------------------------------------
  1  \w    -37.00  50.00   1.00   25.00    --  -18.68  57.00 -90.00   87
  2  \w    -93.00 -34.00   1.00   25.00    --  -18.68-179.00-180.00   59
  3  \w    -47.00  51.00   1.00   25.00    --  -18.68  77.00   0.00   98
  4  \w    -25.00  22.00   1.00   25.00    --  -18.68 -99.00-120.00   47
  5  \w      2.00  89.00   1.00   25.00    --   20.25  57.00  90.00   87
  6  \w     -2.00  91.00   1.00   25.00    --   20.25  37.00-120.00   93
  7  \w    -48.00  39.00   1.00   25.00    --   20.25 -57.00 -60.00   87
  8  \w      2.00  89.00   1.00   25.00    --   20.25  57.00 150.00   87
  9  \w    -25.00  22.00   1.00   25.00    --  -18.68 -99.00 -30.00   47
 10  \w    -48.00  39.00   1.00   25.00    --   20.25 -57.00  60.00   87
 11  \w    -25.00  61.00   1.00   25.00    --   20.25 -99.00-150.00   86
 12  \w      2.00  89.00   1.00   25.00    --   20.25  57.00 -30.00   87
 13  \w    -25.00   8.00   1.00   25.00    --   20.25 -99.00 -30.00   33
 14  \w    -50.00  43.00   1.00   25.00    --   20.25 -37.00 120.00   93
;
_diffrn_measurement_device 'four-circle diffractometer'
_diffrn_measurement_device_type 'Xcalibur, Eos'
_diffrn_measurement_method '\w scans'
_diffrn_orient_matrix_type 'CrysAlisPro convention (1999,Acta A55,543-557)'
_diffrn_orient_matrix_UB_11 0.0145571000
_diffrn_orient_matrix_UB_12 0.0105960000
_diffrn_orient_matrix_UB_13 0.0345264000
_diffrn_orient_matrix_UB_21 0.0095919000
_diffrn_orient_matrix_UB_22 -0.0254223000
_diffrn_orient_matrix_UB_23 0.0136889000
_diffrn_orient_matrix_UB_31 0.0401227000
_diffrn_orient_matrix_UB_32 0.0022511000
_diffrn_orient_matrix_UB_33 -0.0081891000
_diffrn_radiation_monochromator graphite
_diffrn_radiation_probe x-ray
_diffrn_radiation_type MoK\a
_diffrn_radiation_wavelength 0.71073
_diffrn_reflns_av_R_equivalents 0.1365
_diffrn_reflns_av_unetI/netI 0.0687
_diffrn_reflns_Laue_measured_fraction_full 0.998
_diffrn_reflns_Laue_measured_fraction_max 0.998
_diffrn_reflns_limit_h_max 19
_diffrn_reflns_limit_h_min -19
_diffrn_reflns_limit_k_max 30
_diffrn_reflns_limit_k_min -30
_diffrn_reflns_limit_l_max 22
_diffrn_reflns_limit_l_min -22
_diffrn_reflns_number 144651
_diffrn_reflns_point_group_measured_fraction_full 0.998
_diffrn_reflns_point_group_measured_fraction_max 0.998
_diffrn_reflns_theta_full 24.713
_diffrn_reflns_theta_max 24.713
_diffrn_reflns_theta_min 2.804
_diffrn_source 'fine-focus sealed X-ray tube'
_diffrn_source_type 'Enhance (Mo) X-ray Source'
_exptl_absorpt_coefficient_mu 0.673
_exptl_absorpt_correction_T_max 0.978
_exptl_absorpt_correction_T_min 0.957
_exptl_absorpt_correction_type analytical
_exptl_absorpt_process_details
;
CrysAlisPro 1.171.38.46 (Rigaku Oxford Diffraction, 2015)
Analytical numeric absorption correction using a multifaceted crystal
            model based on expressions derived by R.C. Clark & J.S. Reid.
(Clark, R. C. & Reid, J. S. (1995). Acta Cryst. A51, 887-897)
Empirical absorption correction using spherical harmonics,
 implemented in SCALE3 ABSPACK scaling algorithm.
;
_exptl_crystal_colour 'clear light yellow'
_exptl_crystal_colour_lustre clear
_exptl_crystal_colour_modifier light
_exptl_crystal_colour_primary yellow
_exptl_crystal_density_diffrn 1.103
_exptl_crystal_description block
_exptl_crystal_F_000 2780
_exptl_crystal_size_max 0.331
_exptl_crystal_size_mid 0.267
_exptl_crystal_size_min 0.148
_refine_diff_density_max 1.871
_refine_diff_density_min -0.967
_refine_diff_density_rms 0.089
_refine_ls_extinction_method none
_refine_ls_goodness_of_fit_ref 1.005
_refine_ls_hydrogen_treatment constr
_refine_ls_matrix_type full
_refine_ls_number_parameters 827
_refine_ls_number_reflns 13441
_refine_ls_number_restraints 625
_refine_ls_restrained_S_all 0.985
_refine_ls_R_factor_all 0.0766
_refine_ls_R_factor_gt 0.0538
_refine_ls_shift/su_max 0.003
_refine_ls_shift/su_mean 0.000
_refine_ls_structure_factor_coef Fsqd
_refine_ls_weighting_details 'w=1/[\s^2^(Fo^2^)+(0.0800P)^2^] where P=(Fo^2^+2Fc^2^)/3'
_refine_ls_weighting_scheme calc
_refine_ls_wR_factor_gt 0.1297
_refine_ls_wR_factor_ref 0.1444
_reflns_Friedel_coverage 0.000
_reflns_number_gt 9734
_reflns_number_total 13441
_reflns_threshold_expression 'I > 2\s(I)'
_cod_data_source_file c8sc03312a2.cif
_cod_data_source_block p18052_mono
_cod_depositor_comments 'Adding full bibliography for 1549909--1549914.cif.'
_cod_database_code 1549911
_shelx_shelxl_version_number 2016/6
_chemical_oxdiff_formula 'Ce1 C100 H100 N6 O6 S3'
_shelx_space_group_comment
;
The symmetry employed for this shelxl refinement is uniquely defined
by the following loop, which should always be used as a source of
symmetry information in preference to the above space-group names.
They are only intended as comments.
;
_reflns_odcompleteness_completeness 99.78
_reflns_odcompleteness_iscentric 1
_reflns_odcompleteness_theta 24.66
_olex2_refinement_description
;
1. Others
 Fixed Sof: C181(0.5) H18D(0.5) H18E(0.5) H18F(0.5) C182(0.5) H18G(0.5)
 H18H(0.5) H18I(0.5) C187(0.5) H18J(0.5) H18K(0.5) H18L(0.5) C185(0.5)
 H18P(0.5) H18Q(0.5) H18R(0.5)
 Fixed Uiso: H37(0.044) H27(0.046) H29(0.045) H32(0.046) H60(0.051) H22(0.052)
 H33(0.051) H26A(0.068) H26B(0.068) H26C(0.068) H23(0.052) H70(0.054)
 H13(0.066) H62A(0.084) H62B(0.084) H62C(0.084) H36A(0.08) H36B(0.08)
 H36C(0.08) H01A(0.045) H71A(0.076) H71B(0.076) H71C(0.076) H61A(0.091)
 H61B(0.091) H61C(0.091) H26D(0.084) H26E(0.084) H26F(0.084) H51A(0.107)
 H51B(0.107) H51C(0.107) H50(0.072) H19(0.068) H12(0.06) H26G(0.099)
 H26H(0.099) H26I(0.099) H38A(0.089) H38B(0.089) H38C(0.089) H38D(0.08)
 H38E(0.08) H38F(0.08) H17(0.072) H36D(0.094) H36E(0.094) H36F(0.094)
 H36G(0.09) H36H(0.09) H36I(0.09) H16A(0.113) H16B(0.113) H16C(0.113)
 H38G(0.094) H38H(0.094) H38I(0.094) H28A(0.133) H28B(0.133) H28C(0.133)
 H72A(0.106) H72B(0.106) H72C(0.106) H16D(0.126) H16E(0.126) H16F(0.126)
 H16G(0.145) H16H(0.145) H16I(0.145) H10A(0.122) H10B(0.122) H10C(0.122)
 H10D(0.129) H10E(0.129) H10F(0.129) H28D(0.126) H28E(0.126) H28F(0.126)
 H10G(0.121) H10H(0.121) H10I(0.121) H28G(0.147) H28H(0.147) H28I(0.147)
 H20A(0.149) H20B(0.149) H20C(0.149) H52A(0.125) H52B(0.125) H52C(0.125)
 H20D(0.147) H20E(0.147) H20F(0.147) H20G(0.164) H20H(0.164) H20I(0.164)
 H18A(0.098) H18B(0.098) H18C(0.098) H18D(0.209) H18E(0.209) H18F(0.209)
 H18G(0.186) H18H(0.186) H18I(0.186) H18J(0.13) H18K(0.13) H18L(0.13)
 H18M(0.175) H18N(0.175) H18O(0.175) H18P(0.157) H18Q(0.157) H18R(0.157)
 Fixed X: H37(1.004091) H27(0.899967) H29(1.025758) H32(0.754655)
 H60(0.816061) H22(1.005019) H33(0.651746) H26A(0.744904) H26B(0.701925)
 H26C(0.797839) H23(0.986357) H70(0.607776) H13(0.615602) H62A(0.913952)
 H62B(0.899614) H62C(0.978499) H36A(0.953465) H36B(0.903983) H36C(0.856842)
 H01A(0.888888) H71A(0.531936) H71B(0.494755) H71C(0.503177) H61A(0.938876)
 H61B(0.855261) H61C(0.855492) H26D(0.689741) H26E(0.636515) H26F(0.681331)
 H51A(0.660577) H51B(0.716195) H51C(0.728914) H50(0.65587) H19(0.357731)
 H12(0.528248) H26G(0.81107) H26H(0.71544) H26I(0.774918) H38A(1.121017)
 H38B(1.145724) H38C(1.081978) H38D(0.984768) H38E(1.041656) H38F(0.951454)
 H17(0.303752) H36D(0.776565) H36E(0.831803) H36F(0.822113) H36G(0.977559)
 H36H(0.976945) H36I(1.025877) H16A(0.549764) H16B(0.509525) H16C(0.470355)
 H38G(1.022098) H38H(1.107819) H38I(1.087927) H28A(1.132087) H28B(1.149016)
 H28C(1.081141) H72A(0.706243) H72B(0.619025) H72C(0.661377) H16D(0.453786)
 H16E(0.502969) H16F(0.538474) H16G(0.335162) H16H(0.383804) H16I(0.334889)
 H10A(0.428016) H10B(0.395905) H10C(0.485242) H10D(0.453441) H10E(0.365141)
 H10F(0.375157) H28D(0.972477) H28E(1.046828) H28F(0.968654) H10G(0.285372)
 H10H(0.276065) H10I(0.30645) H28G(1.044863) H28H(1.127943) H28I(1.107978)
 H20A(0.909602) H20B(0.847873) H20C(0.906594) H52A(0.519127) H52B(0.58381)
 H52C(0.533247) H20D(0.71054) H20E(0.724574) H20F(0.782474) H20G(0.801033)
 H20H(0.735177) H20I(0.722733) H18A(0.180208) H18B(0.112825) H18C(0.179825)
 H18D(0.220083) H18E(0.152627) H18F(0.244532) H18G(0.248745) H18H(0.154967)
 H18I(0.216548) H18J(0.194935) H18K(0.149191) H18L(0.242509) H18M(0.1829)
 H18N(0.113484) H18O(0.179693) H18P(0.257436) H18Q(0.162918) H18R(0.226308)
 Fixed Y: H37(0.797474) H27(0.52789) H29(0.53402) H32(0.754071) H60(0.556811)
 H22(0.645784) H33(0.691215) H26A(0.653638) H26B(0.645172) H26C(0.652381)
 H23(0.64386) H70(0.594708) H13(0.811814) H62A(0.490472) H62B(0.505614)
 H62C(0.525356) H36A(0.701605) H36B(0.725411) H36C(0.699124) H01A(0.748723)
 H71A(0.63408) H71B(0.591066) H71C(0.648505) H61A(0.616165) H61B(0.598628)
 H61C(0.639876) H26D(0.518396) H26E(0.565172) H26F(0.569059) H51A(0.879357)
 H51B(0.883236) H51C(0.837386) H50(0.807686) H19(0.7228) H12(0.740248)
 H26G(0.571263) H26H(0.562193) H26I(0.518596) H38A(0.793606) H38B(0.828558)
 H38C(0.849098) H38D(0.86794) H38E(0.846376) H38F(0.825242) H17(0.577554)
 H36D(0.782649) H36E(0.809231) H36F(0.83505) H36G(0.835942) H36H(0.807664)
 H36I(0.783547) H16A(0.53005) H16B(0.476685) H16C(0.510648) H38G(0.735175)
 H38H(0.763366) H38I(0.724721) H28A(0.503486) H28B(0.453923) H28C(0.452441)
 H72A(0.560177) H72B(0.539562) H72C(0.584145) H16D(0.561492) H16E(0.510341)
 H16F(0.564497) H16G(0.504288) H16H(0.471887) H16I(0.521807) H10A(0.79263)
 H10B(0.746977) H10C(0.744847) H10D(0.657549) H10E(0.659802) H10F(0.652758)
 H28D(0.424958) H28E(0.421405) H28F(0.454232) H10G(0.725874) H10H(0.737932)
 H10I(0.781521) H28G(0.532954) H28H(0.503464) H28I(0.554931) H20A(0.402235)
 H20B(0.356924) H20C(0.378228) H52A(0.837486) H52B(0.881746) H52C(0.880966)
 H20D(0.462345) H20E(0.404922) H20F(0.449579) H20G(0.402109) H20H(0.376115)
 H20I(0.433555) H18A(0.666355) H18B(0.65149) H18C(0.610586) H18D(0.59997)
 H18E(0.640906) H18F(0.649314) H18G(0.732902) H18H(0.725586) H18I(0.743212)
 H18J(0.572811) H18K(0.602716) H18L(0.587958) H18M(0.699677) H18N(0.663111)
 H18O(0.641043) H18P(0.68202) H18Q(0.687306) H18R(0.723832)
 Fixed Z: H37(0.401749) H27(0.089857) H29(0.289131) H32(0.574206)
 H60(0.510639) H22(0.365433) H33(0.597943) H26A(0.132568) H26B(0.052589)
 H26C(0.071886) H23(0.48978) H70(0.451473) H13(0.438595) H62A(0.519267)
 H62B(0.596081) H62C(0.569032) H36A(0.265127) H36B(0.193973) H36C(0.24922)
 H01A(0.555367) H71A(0.562011) H71B(0.506776) H71C(0.48099) H61A(0.597205)
 H61B(0.617928) H61C(0.557035) H26D(0.123885) H26E(0.087941) H26F(0.168116)
 H51A(0.373901) H51B(0.315385) H51C(0.370898) H50(0.259197) H19(0.36787)
 H12(0.464198) H26G(0.006072) H26H(-0.008638) H26I(0.02851) H38A(0.483394)
 H38B(0.551716) H38C(0.485979) H38D(0.561123) H38E(0.630306) H38F(0.607573)
 H17(0.307761) H36D(0.243317) H36E(0.19463) H36F(0.267502) H36G(0.294852)
 H36H(0.221523) H36I(0.292685) H16A(0.358155) H16B(0.33095) H16C(0.384664)
 H38G(0.615218) H38H(0.631718) H38I(0.566867) H28A(0.250572) H28B(0.207216)
 H28C(0.255209) H72A(0.54175) H72B(0.550107) H72C(0.600213) H16D(0.178636)
 H16E(0.202964) H16F(0.231825) H16G(0.292698) H16H(0.244082) H16I(0.213504)
 H10A(0.079697) H10B(0.027046) H10C(0.072795) H10D(0.124676) H10E(0.07704)
 H10F(0.160263) H28D(0.149923) H28E(0.109169) H28F(0.076874) H10G(0.165217)
 H10H(0.083126) H10I(0.139693) H28G(0.067998) H28H(0.09526) H28I(0.133152)
 H20A(0.297598) H20B(0.304699) H20C(0.373047) H52A(0.218523) H52B(0.215171)
 H52C(0.277528) H20D(0.274422) H20E(0.251213) H20F(0.233444) H20G(0.438231)
 H20H(0.378493) H20I(0.402479) H18A(0.23864) H18B(0.28364) H18C(0.27225)
 H18D(0.407139) H18E(0.417301) H18F(0.455012) H18G(0.404838) H18H(0.372304)
 H18I(0.323052) H18J(0.347127) H18K(0.400347) H18L(0.423668) H18M(0.270923)
 H18N(0.289208) H18O(0.247468) H18P(0.454494) H18Q(0.423482) H18R(0.395498)
;
_shelxl_res_file
;
TITL p18052_mono_a.res in P2(1)/c
    p18052_mono.res
    created by SHELXL-2016/6 at 15:22:31 on 04-May-2018
REM Old TITL P18052_mono in P2(1)/c
REM SHELXT solution in P2(1)/c
REM R1 0.138, Rweak 0.006, Alpha 0.030, Orientation as input
REM Formula found by SHELXT: C69 N7 O3 S2 Ce
CELL 0.71073 16.491 25.6698 18.9736 90 100.574 90
ZERR 4 0.0003 0.0004 0.0004 0 0.002 0
LATT 1
SYMM -X,0.5+Y,0.5-Z
SFAC C H Ce N O S
UNIT 280 420 4 32 12 8
SADI C18 C180 C18 C184
SADI C180 C183 C184 C186
SADI C180 C181 C184 C187
SADI C180 C182 C184 C185
SADI 0.04 C18 C183 C18 C186
SADI 0.04 C18 C181 C18 C187
SADI 0.04 C18 C182 C18 C185
SADI 0.04 C183 C181 C186 C187
SADI 0.04 C183 C182 C186 C185
SADI 0.04 C181 C182 C187 C185
DELU C187 C184 C180 C186 C182 C185 C181

L.S. 20
PLAN  20
BOND $H
list 4
fmap 2 53
acta
ABIN
REM <olex2.extras>
REM <HklSrc "%.\\P18052_mono.hkl">
REM </olex2.extras>

WGHT    0.080000
FVAR       0.24548   0.50010
CE1   3    0.693586    0.644524    0.312142    11.00000    0.02989    0.02761 =
         0.03345   -0.00194    0.00851   -0.00187
S20   6    0.719012    0.536744    0.372682    11.00000    0.04244    0.03176 =
         0.06512    0.00392    0.01591    0.00138
S10   6    0.599703    0.708433    0.188070    11.00000    0.04366    0.04530 =
         0.03655    0.00277    0.00550    0.00345
O21   5    0.786390    0.612002    0.248125    11.00000    0.03264    0.03804 =
         0.04081   -0.00283    0.01170    0.00491
O31   5    0.764151    0.720566    0.334989    11.00000    0.03815    0.03754 =
         0.03108   -0.00112    0.00500   -0.01059
O11   5    0.560501    0.626825    0.320947    11.00000    0.03199    0.03189 =
         0.04791   -0.00348    0.01326   -0.00376
N3    4    0.921831    0.584619    0.348034    11.00000    0.03090    0.04028 =
         0.02587   -0.00504    0.00290    0.00063
N5    4    0.757226    0.711108    0.482351    11.00000    0.03448    0.03146 =
         0.02882   -0.00278    0.00668    0.00028
N6    4    0.666367    0.656481    0.502206    11.00000    0.03895    0.03380 =
         0.03698   -0.00058    0.01328   -0.00495
N1    4    0.510260    0.724494    0.355592    11.00000    0.04106    0.03719 =
         0.03656   -0.00283    0.00499    0.00740
N4    4    0.904546    0.583366    0.458784    11.00000    0.03506    0.04236 =
         0.02845   -0.00314    0.00645    0.00662
N2    4    0.587852    0.788222    0.333161    11.00000    0.05331    0.03297 =
         0.04368   -0.00956    0.00413    0.00156
N10   4    0.441589    0.742119    0.203024    11.00000    0.04344    0.03478 =
         0.04029    0.00596    0.00124   -0.00111
N20   4    0.855509    0.475356    0.363394    11.00000    0.05534    0.02890 =
         0.04449   -0.00108    0.00393    0.00842
C21   1    0.881460    0.561012    0.394522    11.00000    0.03381    0.03332 =
         0.02918    0.00118    0.00645    0.01071
C26   1    0.838622    0.567089    0.153942    11.00000    0.04596    0.02597 =
         0.02955    0.00143    0.00943   -0.00213
C35   1    0.826479    0.739072    0.382591    11.00000    0.04060    0.02479 =
         0.03412   -0.00008    0.00949   -0.00017
C24   1    0.915983    0.570307    0.273520    11.00000    0.03662    0.03090 =
         0.02853   -0.00058    0.00779    0.00093
C31   1    0.714202    0.667632    0.453995    11.00000    0.03637    0.02690 =
         0.03568    0.00165    0.01063    0.00114
C34   1    0.826190    0.735046    0.456365    11.00000    0.03262    0.02522 =
         0.03595    0.00258    0.00887   -0.00037
C10   1    0.517791    0.733926    0.225714    11.00000    0.04807    0.02421 =
         0.03596   -0.00038    0.00749   -0.00081
C37   1    0.959094    0.781275    0.415647    11.00000    0.03682    0.03858 =
         0.03449   -0.00017    0.00666   -0.00958
AFIX  43
H37   2    1.004091    0.797474    0.401749    11.00000   -1.20000
AFIX   0
C11   1    0.540902    0.748795    0.303561    11.00000    0.03303    0.02954 =
         0.04723   -0.00037    0.00912    0.00921
C36   1    0.895148    0.764055    0.361502    11.00000    0.03673    0.03037 =
         0.03443    0.00272    0.00855   -0.00375
C27   1    0.904037    0.538807    0.137114    11.00000    0.05374    0.03500 =
         0.02908   -0.00408    0.01487    0.00822
AFIX  43
H27   2    0.899967    0.527890    0.089857    11.00000   -1.20000
AFIX   0
C15   1    0.481230    0.633296    0.323775    11.00000    0.03220    0.04011 =
         0.03383    0.00847    0.01040   -0.00076
C29   1    0.979666    0.541961    0.254645    11.00000    0.03779    0.03694 =
         0.03818    0.00489    0.00766    0.00501
AFIX  43
H29   2    1.025758    0.534020    0.289131    11.00000   -1.20000
AFIX   0
C25   1    0.844564    0.584756    0.225509    11.00000    0.03679    0.02794 =
         0.03368   -0.00237    0.01164   -0.00124
C14   1    0.453272    0.681326    0.343455    11.00000    0.03494    0.04907 =
         0.02841    0.00199    0.00626   -0.00082
C32   1    0.734527    0.725735    0.545754    11.00000    0.04521    0.04063 =
         0.02952   -0.00347    0.00999    0.00277
AFIX  43
H32   2    0.754655    0.754071    0.574206    11.00000   -1.20000
AFIX   0
C20   1    0.820446    0.517672    0.374466    11.00000    0.04670    0.03587 =
         0.03017    0.00506    0.00794    0.00385
C28   1    0.975564    0.525339    0.185227    11.00000    0.05035    0.03264 =
         0.04044    0.00118    0.01389    0.01148
C38   1    0.959910    0.775862    0.488094    11.00000    0.03714    0.03664 =
         0.03009   -0.00157   -0.00040    0.00133
C60   1    0.874534    0.565905    0.524485    11.00000    0.04143    0.05911 =
         0.02585    0.00230    0.00603    0.01076
AFIX  13
H60   2    0.816061    0.556811    0.510639    11.00000   -1.20000
AFIX   0
C22   1    0.970863    0.623183    0.384803    11.00000    0.03700    0.04755 =
         0.04461   -0.00490    0.00416   -0.00443
AFIX  43
H22   2    1.005019    0.645784    0.365433    11.00000   -1.20000
AFIX   0
C33   1    0.678109    0.691492    0.558615    11.00000    0.04637    0.05168 =
         0.03142   -0.00026    0.01546    0.00053
AFIX  43
H33   2    0.651746    0.691215    0.597943    11.00000   -1.20000
AFIX   0
C260  1    0.761213    0.578552    0.097406    11.00000    0.05141    0.04196 =
         0.03272    0.00125    0.00590    0.00267
C263  1    0.750451    0.638072    0.087692    11.00000    0.04418    0.04918 =
         0.04105    0.00634    0.00476    0.00831
AFIX 137
H26A  2    0.744904    0.653638    0.132568    11.00000   -1.50000
H26B  2    0.701925    0.645172    0.052589    11.00000   -1.50000
H26C  2    0.797839    0.652381    0.071886    11.00000   -1.50000
AFIX   0
C23   1    0.960560    0.622276    0.453047    11.00000    0.03944    0.04856 =
         0.04066   -0.00973    0.00205   -0.00674
AFIX  43
H23   2    0.986357    0.643860    0.489780    11.00000   -1.20000
AFIX   0
C70   1    0.613619    0.609829    0.499568    11.00000    0.06077    0.03371 =
         0.04664    0.00155    0.02845   -0.00935
AFIX  13
H70   2    0.607776    0.594708    0.451473    11.00000   -1.20000
AFIX   0
C360  1    0.900360    0.772060    0.281553    11.00000    0.04563    0.03965 =
         0.03626    0.00100    0.00958   -0.01481
C16   1    0.421151    0.593183    0.307108    11.00000    0.04157    0.05189 =
         0.04978    0.01505    0.00871   -0.01317
C13   1    0.587503    0.788468    0.405329    11.00000    0.06957    0.04213 =
         0.04975   -0.01611    0.00157    0.00242
AFIX  43
H13   2    0.615602    0.811814    0.438595    11.00000   -1.20000
AFIX   0
C62   1    0.920924    0.517365    0.555030    11.00000    0.07913    0.05519 =
         0.03562    0.00648    0.01528    0.01334
AFIX 137
H62A  2    0.913952    0.490472    0.519267    11.00000   -1.50000
H62B  2    0.899614    0.505614    0.596081    11.00000   -1.50000
H62C  2    0.978499    0.525356    0.569032    11.00000   -1.50000
AFIX   0
C362  1    0.904001    0.719681    0.243975    11.00000    0.07462    0.04590 =
         0.04540   -0.00827    0.02510   -0.01621
AFIX 137
H36A  2    0.953465    0.701605    0.265127    11.00000   -1.50000
H36B  2    0.903983    0.725411    0.193973    11.00000   -1.50000
H36C  2    0.856842    0.699124    0.249220    11.00000   -1.50000
AFIX   0
C01A  1    0.891202    0.752602    0.507042    11.00000    0.04601    0.03549 =
         0.03205   -0.00143    0.00894    0.00139
AFIX  43
H01A  2    0.888888    0.748723    0.555367    11.00000   -1.20000
AFIX   0
C71   1    0.528020    0.621985    0.513626    11.00000    0.05060    0.05329 =
         0.04865    0.00854    0.01213   -0.00917
AFIX 137
H71A  2    0.531936    0.634080    0.562011    11.00000   -1.50000
H71B  2    0.494755    0.591066    0.506776    11.00000   -1.50000
H71C  2    0.503177    0.648505    0.480990    11.00000   -1.50000
AFIX   0
C380  1    1.030411    0.795119    0.545839    11.00000    0.03956    0.05530 =
         0.03951   -0.00424    0.00225   -0.01097
C61   1    0.881690    0.609059    0.579120    11.00000    0.08081    0.07185 =
         0.02912   -0.00200    0.01119    0.02991
AFIX 137
H61A  2    0.938876    0.616165    0.597205    11.00000   -1.50000
H61B  2    0.855261    0.598628    0.617928    11.00000   -1.50000
H61C  2    0.855492    0.639876    0.557035    11.00000   -1.50000
AFIX   0
C261  1    0.685108    0.555662    0.121591    11.00000    0.04711    0.05450 =
         0.06015   -0.00262   -0.00605   -0.00782
AFIX 137
H26D  2    0.689741    0.518396    0.123885    11.00000   -1.50000
H26E  2    0.636515    0.565172    0.087941    11.00000   -1.50000
H26F  2    0.681331    0.569059    0.168116    11.00000   -1.50000
AFIX   0
C280  1    1.043185    0.492037    0.160974    11.00000    0.06405    0.04989 =
         0.04888    0.00269    0.01835    0.02597
C51   1    0.688876    0.859756    0.342746    11.00000    0.07492    0.04769 =
         0.09129   -0.01503    0.01435   -0.01391
AFIX 137
H51A  2    0.660577    0.879357    0.373901    11.00000   -1.50000
H51B  2    0.716195    0.883236    0.315385    11.00000   -1.50000
H51C  2    0.728914    0.837386    0.370898    11.00000   -1.50000
AFIX   0
C50   1    0.626317    0.826587    0.291582    11.00000    0.07294    0.03913 =
         0.07016   -0.01778    0.02073   -0.01969
AFIX  13
H50   2    0.655870    0.807686    0.259197    11.00000   -1.20000
AFIX   0
C19   1    0.372976    0.690263    0.353123    11.00000    0.04856    0.08327 =
         0.04036   -0.00669    0.01111    0.01892
AFIX  43
H19   2    0.357731    0.722800    0.367870    11.00000   -1.20000
AFIX   0
C12   1    0.539582    0.749176    0.419500    11.00000    0.06789    0.04630 =
         0.03350   -0.00758    0.00390    0.01274
AFIX  43
H12   2    0.528248    0.740248    0.464198    11.00000   -1.20000
AFIX   0
C160  1    0.444240    0.539669    0.281030    11.00000    0.05835    0.03919 =
         0.07777    0.00591   -0.00105   -0.01625
C100  1    0.396547    0.728097    0.131842    11.00000    0.04479    0.05354 =
         0.03651    0.00890   -0.00129   -0.00317
C262  1    0.766116    0.555507    0.024011    11.00000    0.07668    0.07538 =
         0.03986   -0.01007   -0.00785    0.02194
AFIX 137
H26G  2    0.811070    0.571263    0.006072    11.00000   -1.50000
H26H  2    0.715440    0.562193   -0.008638    11.00000   -1.50000
H26I  2    0.774918    0.518596    0.028510    11.00000   -1.50000
AFIX   0
C383  1    1.101492    0.818834    0.513698    11.00000    0.04526    0.07371 =
         0.05474   -0.00331   -0.00212   -0.01377
AFIX 137
H38A  2    1.121017    0.793606    0.483394    11.00000   -1.50000
H38B  2    1.145724    0.828558    0.551716    11.00000   -1.50000
H38C  2    1.081978    0.849098    0.485979    11.00000   -1.50000
AFIX   0
C381  1    0.999178    0.837607    0.590334    11.00000    0.05986    0.05114 =
         0.04723   -0.00878    0.00393   -0.01068
AFIX 137
H38D  2    0.984768    0.867940    0.561123    11.00000   -1.50000
H38E  2    1.041656    0.846376    0.630306    11.00000   -1.50000
H38F  2    0.951454    0.825242    0.607573    11.00000   -1.50000
AFIX   0
C17   1    0.342502    0.604143    0.317460    11.00000    0.04092    0.08436 =
         0.05453    0.00594    0.00866   -0.01651
AFIX  43
H17   2    0.303752    0.577554    0.307761    11.00000   -1.20000
AFIX   0
C361  1    0.825802    0.802575    0.243197    11.00000    0.06625    0.07360 =
         0.04843    0.02629    0.01388   -0.00156
AFIX 137
H36D  2    0.776565    0.782649    0.243317    11.00000   -1.50000
H36E  2    0.831803    0.809231    0.194630    11.00000   -1.50000
H36F  2    0.822113    0.835050    0.267502    11.00000   -1.50000
AFIX   0
C200  1    0.808289    0.427726    0.338217    11.00000    0.06717    0.03411 =
         0.07400   -0.00238   -0.00158    0.00852
C363  1    0.977389    0.802666    0.271735    11.00000    0.06920    0.06831 =
         0.04577   -0.00455    0.01956   -0.02843
AFIX 137
H36G  2    0.977559    0.835942    0.294852    11.00000   -1.50000
H36H  2    0.976945    0.807664    0.221523    11.00000   -1.50000
H36I  2    1.025877    0.783547    0.292685    11.00000   -1.50000
AFIX   0
C162  1    0.498616    0.511608    0.344727    11.00000    0.05635    0.05365 =
         0.11212    0.02464    0.00622   -0.00934
AFIX 137
H16A  2    0.549764    0.530050    0.358155    11.00000   -1.50000
H16B  2    0.509525    0.476685    0.330950    11.00000   -1.50000
H16C  2    0.470355    0.510648    0.384664    11.00000   -1.50000
AFIX   0
C382  1    1.065254    0.750511    0.594352    11.00000    0.05192    0.07428 =
         0.05534    0.00164   -0.00805   -0.00808
AFIX 137
H38G  2    1.022098    0.735175    0.615218    11.00000   -1.50000
H38H  2    1.107819    0.763366    0.631718    11.00000   -1.50000
H38I  2    1.087927    0.724721    0.566867    11.00000   -1.50000
AFIX   0
C282  1    1.107271    0.473788    0.224340    11.00000    0.08602    0.10509 =
         0.07500   -0.00318    0.01695    0.06279
AFIX 137
H28A  2    1.132087    0.503486    0.250572    11.00000   -1.50000
H28B  2    1.149016    0.453923    0.207216    11.00000   -1.50000
H28C  2    1.081141    0.452441    0.255209    11.00000   -1.50000
AFIX   0
C18   1    0.316030    0.650375    0.340626    11.00000    0.02955    0.10836 =
         0.04700   -0.00028    0.00915   -0.00052
C72   1    0.653693    0.569805    0.552721    11.00000    0.06623    0.05159 =
         0.10888    0.02726    0.05227    0.01176
AFIX 137
H72A  2    0.706243    0.560177    0.541750    11.00000   -1.50000
H72B  2    0.619025    0.539562    0.550107    11.00000   -1.50000
H72C  2    0.661377    0.584145    0.600213    11.00000   -1.50000
AFIX   0
C161  1    0.489017    0.544442    0.217749    11.00000    0.12603    0.04543 =
         0.08542   -0.01751    0.03423   -0.00132
AFIX 137
H16D  2    0.453786    0.561492    0.178636    11.00000   -1.50000
H16E  2    0.502969    0.510341    0.202964    11.00000   -1.50000
H16F  2    0.538474    0.564497    0.231825    11.00000   -1.50000
AFIX   0
C163  1    0.367331    0.506291    0.255435    11.00000    0.07619    0.04966 =
         0.15281    0.00753   -0.00978   -0.01887
AFIX 137
H16G  2    0.335162    0.504288    0.292698    11.00000   -1.50000
H16H  2    0.383804    0.471887    0.244082    11.00000   -1.50000
H16I  2    0.334889    0.521807    0.213504    11.00000   -1.50000
AFIX   0
C101  1    0.429435    0.755657    0.072412    11.00000    0.05900    0.11805 =
         0.06353    0.03372    0.00114   -0.01116
AFIX 137
H10A  2    0.428016    0.792630    0.079697    11.00000   -1.50000
H10B  2    0.395905    0.746977    0.027046    11.00000   -1.50000
H10C  2    0.485242    0.744847    0.072795    11.00000   -1.50000
AFIX   0
C103  1    0.397676    0.669082    0.122599    11.00000    0.09766    0.06697 =
         0.07849   -0.01291   -0.02457   -0.01711
AFIX 137
H10D  2    0.453441    0.657549    0.124676    11.00000   -1.50000
H10E  2    0.365141    0.659802    0.077040    11.00000   -1.50000
H10F  2    0.375157    0.652758    0.160263    11.00000   -1.50000
AFIX   0
C281  1    1.004107    0.443597    0.120416    11.00000    0.10406    0.06202 =
         0.08332   -0.01701    0.00828    0.03807
AFIX 137
H28D  2    0.972477    0.424958    0.149923    11.00000   -1.50000
H28E  2    1.046828    0.421405    0.109169    11.00000   -1.50000
H28F  2    0.968654    0.454232    0.076874    11.00000   -1.50000
AFIX   0
C102  1    0.307984    0.744897    0.129780    11.00000    0.05210    0.11004 =
         0.07400    0.01778   -0.00593   -0.00100
AFIX 137
H10G  2    0.285372    0.725874    0.165217    11.00000   -1.50000
H10H  2    0.276065    0.737932    0.083126    11.00000   -1.50000
H10I  2    0.306450    0.781521    0.139693    11.00000   -1.50000
AFIX   0
C283  1    1.084865    0.523798    0.109570    11.00000    0.11509    0.08858 =
         0.11447    0.01793    0.08222    0.03835
AFIX 137
H28G  2    1.044863    0.532954    0.067998    11.00000   -1.50000
H28H  2    1.127943    0.503464    0.095260    11.00000   -1.50000
H28I  2    1.107978    0.554931    0.133152    11.00000   -1.50000
AFIX   0
C201  1    0.874320    0.387481    0.327366    11.00000    0.09648    0.05051 =
         0.14011   -0.02654   -0.00824    0.02458
AFIX 137
H20A  2    0.909602    0.402235    0.297598    11.00000   -1.50000
H20B  2    0.847873    0.356924    0.304699    11.00000   -1.50000
H20C  2    0.906594    0.378228    0.373047    11.00000   -1.50000
AFIX   0
C52   1    0.559426    0.859772    0.246525    11.00000    0.13347    0.03976 =
         0.07167    0.00891    0.00752   -0.01491
AFIX 137
H52A  2    0.519127    0.837486    0.218523    11.00000   -1.50000
H52B  2    0.583810    0.881746    0.215171    11.00000   -1.50000
H52C  2    0.533247    0.880966    0.277528    11.00000   -1.50000
AFIX   0
C202  1    0.751334    0.436977    0.267992    11.00000    0.11629    0.06285 =
         0.09161   -0.03568   -0.04218    0.00756
AFIX 137
H20D  2    0.710540    0.462345    0.274422    11.00000   -1.50000
H20E  2    0.724574    0.404922    0.251213    11.00000   -1.50000
H20F  2    0.782474    0.449579    0.233444    11.00000   -1.50000
AFIX   0
C203  1    0.762706    0.408111    0.394412    11.00000    0.14405    0.03939 =
         0.14979    0.01413    0.04193   -0.02287
AFIX 137
H20G  2    0.801033    0.402109    0.438231    11.00000   -1.50000
H20H  2    0.735177    0.376115    0.378493    11.00000   -1.50000
H20I  2    0.722733    0.433555    0.402479    11.00000   -1.50000
AFIX   0
PART 1
C180  1    0.225767    0.666228    0.347272    21.00000    0.03171    0.16494 =
         0.06783   -0.00124    0.01766    0.00357
C183  1    0.169402    0.646859    0.279095    21.00000    0.01547    0.10142 =
         0.07955    0.01462    0.00972    0.01396
AFIX 137
H18A  2    0.180208    0.666355    0.238640    21.00000   -1.50000
H18B  2    0.112825    0.651490    0.283640    21.00000   -1.50000
H18C  2    0.179825    0.610586    0.272250    21.00000   -1.50000
AFIX   0
C181  1    0.209216    0.636329    0.412761    10.50000    0.06244    0.28651 =
         0.07203    0.04161    0.02090    0.02182
AFIX 137
H18D  2    0.220083    0.599970    0.407139    10.50000   -1.50000
H18E  2    0.152627    0.640906    0.417301    10.50000   -1.50000
H18F  2    0.244532    0.649314    0.455012    10.50000   -1.50000
AFIX   0
C182  1    0.210106    0.721970    0.363301    10.50000    0.04349    0.19979 =
         0.13429   -0.04729    0.02859    0.03196
AFIX 137
H18G  2    0.248745    0.732902    0.404838    10.50000   -1.50000
H18H  2    0.154967    0.725586    0.372304    10.50000   -1.50000
H18I  2    0.216548    0.743212    0.323052    10.50000   -1.50000
AFIX   0
PART 0
PART 2
C184  1    0.225345    0.650430    0.354952   -21.00000    0.02967    0.10850 =
         0.06067   -0.00914    0.01916   -0.01347
C187  1    0.200719    0.598697    0.384230    10.50000    0.05801    0.11889 =
         0.09805    0.00687    0.05220   -0.01568
AFIX 137
H18J  2    0.194935    0.572811    0.347127    10.50000   -1.50000
H18K  2    0.149191    0.602716    0.400347    10.50000   -1.50000
H18L  2    0.242509    0.587958    0.423668    10.50000   -1.50000
AFIX   0
C186  1    0.170258    0.664904    0.284079   -21.00000    0.05897    0.19521 =
         0.09904    0.03638    0.02131    0.04426
AFIX 137
H18M  2    0.182900    0.699677    0.270923   -21.00000   -1.50000
H18N  2    0.113484    0.663111    0.289208   -21.00000   -1.50000
H18O  2    0.179693    0.641043    0.247468   -21.00000   -1.50000
AFIX   0
C185  1    0.217274    0.689413    0.412276    10.50000    0.06163    0.13261 =
         0.13625   -0.04395    0.06144   -0.00660
AFIX 137
H18P  2    0.257436    0.682020    0.454494    10.50000   -1.50000
H18Q  2    0.162918    0.687306    0.423482    10.50000   -1.50000
H18R  2    0.226308    0.723832    0.395498    10.50000   -1.50000
AFIX   0
HKLF 4




REM  p18052_mono_a.res in P2(1)/c
REM R1 =  0.0538 for    9734 Fo > 4sig(Fo)  and  0.0766 for all   13441 data
REM    827 parameters refined using    625 restraints

END  
     
WGHT      0.0801      0.0000 

REM Highest difference peak  1.871,  deepest hole -0.967,  1-sigma level  0.089
Q1    1   0.7441  0.6420  0.3529  11.00000  0.05    1.52
Q2    1   0.6367  0.6432  0.2787  11.00000  0.05    1.52
Q3    1   0.9191  0.8578  0.5628  11.00000  0.05    0.96
Q4    1   0.6009  0.5800  0.1876  11.00000  0.05    0.66
Q5    1   0.6993  0.6211  0.2645  11.00000  0.05    0.65
Q6    1   0.6827  0.6219  0.3584  11.00000  0.05    0.61
Q7    1   0.3039  0.5631  0.1872  11.00000  0.05    0.61
Q8    1   0.8229  0.6186  0.2961  11.00000  0.05    0.55
Q9    1   0.7803  0.7062  0.4407  11.00000  0.05    0.53
Q10   1   0.6837  0.6608  0.3575  11.00000  0.05    0.51
Q11   1   0.6180  0.6841  0.1575  11.00000  0.05    0.50
Q12   1   0.6587  0.5394  0.3386  11.00000  0.05    0.46
Q13   1   0.7786  0.5365  0.3990  11.00000  0.05    0.46
Q14   1   0.6025  0.6245  0.3733  11.00000  0.05    0.45
Q15   1   0.8112  0.5979  0.2387  11.00000  0.05    0.43
Q16   1   0.6717  0.5389  0.2566  11.00000  0.05    0.43
Q17   1   0.6371  0.7143  0.2343  11.00000  0.05    0.43
Q18   1   0.8929  0.5409  0.0030  11.00000  0.05    0.42
Q19   1   0.4060  0.5016  0.3107  11.00000  0.05    0.41
Q20   1   0.5630  0.7054  0.1421  11.00000  0.05    0.41

  REM The information below was added by Olex2.
  REM
  REM R1 = 0.0538 for 9734 Fo > 4sig(Fo) and 0.0766 for all 146576 data
  REM n/a parameters refined using n/a restraints
  REM Highest difference peak 1.87, deepest hole -0.97
  REM Mean Shift 0, Max Shift -0.003.

  REM +++ Tabular Listing of Refinement Information +++
  REM R1_all = 0.0766
  REM R1_gt = 0.0538
  REM wR_ref = 0.1444
  REM GOOF = 1.005
  REM Shift_max = -0.003
  REM Shift_mean = 0
  REM Reflections_all = 146576
  REM Reflections_gt = 9734
  REM Parameters = n/a
  REM Hole = -0.97
  REM Peak = 1.87
  REM Flack = n/a
;
_olex2_submission_special_instructions 'No special instructions were received'
_oxdiff_exptl_absorpt_empirical_details
;
Empirical correction (ABSPACK) includes:
- Absorption correction using spherical harmonics
- Frame scaling
;
_oxdiff_exptl_absorpt_empirical_full_max 1.323
_oxdiff_exptl_absorpt_empirical_full_min 0.787

loop_
_space_group_symop_operation_xyz
'x, y, z'
'-x, y+1/2, -z+1/2'
'-x, -y, -z'
'x, -y-1/2, z-1/2'

loop_
_atom_site_label
_atom_site_type_symbol
_atom_site_fract_x
_atom_site_fract_y
_atom_site_fract_z
_atom_site_U_iso_or_equiv
_atom_site_adp_type
_atom_site_occupancy
_atom_site_site_symmetry_order
_atom_site_calc_flag
_atom_site_refinement_flags_posn
_atom_site_refinement_flags_adp
_atom_site_refinement_flags_occupancy
_atom_site_disorder_assembly
_atom_site_disorder_group
Ce1 Ce 0.69359(2) 0.64452(2) 0.31214(2) 0.02997(10) Uani 1 1 d . U . . .
S20 S 0.71901(7) 0.53674(4) 0.37268(7) 0.0457(3) Uani 1 1 d . U . . .
S10 S 0.59970(7) 0.70843(5) 0.18807(6) 0.0421(3) Uani 1 1 d . U . . .
O21 O 0.78639(16) 0.61200(11) 0.24812(15) 0.0365(7) Uani 1 1 d . U . . .
O31 O 0.76415(16) 0.72057(11) 0.33499(15) 0.0358(7) Uani 1 1 d . U . . .
O11 O 0.56050(16) 0.62682(11) 0.32095(16) 0.0365(7) Uani 1 1 d . U . . .
N3 N 0.92183(19) 0.58462(13) 0.34803(17) 0.0326(8) Uani 1 1 d . U . . .
N5 N 0.75723(19) 0.71111(13) 0.48235(17) 0.0315(8) Uani 1 1 d . U . . .
N6 N 0.6664(2) 0.65648(13) 0.50221(19) 0.0358(9) Uani 1 1 d . U . . .
N1 N 0.5103(2) 0.72449(14) 0.35559(19) 0.0385(9) Uani 1 1 d . U . . .
N4 N 0.9045(2) 0.58337(14) 0.45878(18) 0.0352(8) Uani 1 1 d . U . . .
N2 N 0.5879(2) 0.78822(14) 0.3332(2) 0.0439(9) Uani 1 1 d . U . . .
N10 N 0.4416(2) 0.74212(14) 0.20302(19) 0.0403(9) Uani 1 1 d . U . . .
N20 N 0.8555(2) 0.47536(14) 0.3634(2) 0.0436(9) Uani 1 1 d . U . . .
C21 C 0.8815(2) 0.56101(16) 0.3945(2) 0.0320(9) Uani 1 1 d . U . . .
C26 C 0.8386(3) 0.56709(15) 0.1539(2) 0.0335(10) Uani 1 1 d . U . . .
C35 C 0.8265(3) 0.73907(15) 0.3826(2) 0.0328(10) Uani 1 1 d . U . . .
C24 C 0.9160(2) 0.57031(16) 0.2735(2) 0.0318(9) Uani 1 1 d . U . . .
C31 C 0.7142(2) 0.66763(16) 0.4540(2) 0.0325(10) Uani 1 1 d . U . . .
C34 C 0.8262(2) 0.73505(15) 0.4564(2) 0.0309(9) Uani 1 1 d . U . . .
C10 C 0.5178(3) 0.73393(16) 0.2257(2) 0.0361(10) Uani 1 1 d . U . . .
C37 C 0.9591(3) 0.78127(16) 0.4156(2) 0.0366(10) Uani 1 1 d . U . . .
H37 H 1.004091 0.797474 0.401749 0.044 Uiso 1 1 calc R . . . .
C11 C 0.5409(2) 0.74879(16) 0.3036(2) 0.0364(10) Uani 1 1 d . U . . .
C36 C 0.8951(2) 0.76405(16) 0.3615(2) 0.0336(10) Uani 1 1 d . U . . .
C27 C 0.9040(3) 0.53881(16) 0.1371(2) 0.0384(11) Uani 1 1 d . U . . .
H27 H 0.899967 0.527890 0.089857 0.046 Uiso 1 1 calc R . . . .
C15 C 0.4812(3) 0.63330(17) 0.3238(2) 0.0348(10) Uani 1 1 d . U . . .
C29 C 0.9797(3) 0.54196(16) 0.2546(2) 0.0376(10) Uani 1 1 d . U . . .
H29 H 1.025758 0.534020 0.289131 0.045 Uiso 1 1 calc R . . . .
C25 C 0.8446(2) 0.58476(15) 0.2255(2) 0.0321(10) Uani 1 1 d . U . . .
C14 C 0.4533(3) 0.68133(18) 0.3435(2) 0.0374(10) Uani 1 1 d . U . . .
C32 C 0.7345(3) 0.72574(17) 0.5458(2) 0.0381(10) Uani 1 1 d . U . . .
H32 H 0.754655 0.754071 0.574206 0.046 Uiso 1 1 calc R . . . .
C20 C 0.8204(3) 0.51767(17) 0.3745(2) 0.0375(10) Uani 1 1 d . U . . .
C28 C 0.9756(3) 0.52534(17) 0.1852(2) 0.0404(11) Uani 1 1 d . U . . .
C38 C 0.9599(2) 0.77586(16) 0.4881(2) 0.0355(10) Uani 1 1 d . U . . .
C60 C 0.8745(3) 0.56591(19) 0.5245(2) 0.0421(11) Uani 1 1 d . U . . .
H60 H 0.816061 0.556811 0.510639 0.051 Uiso 1 1 calc R . . . .
C22 C 0.9709(3) 0.62318(19) 0.3848(3) 0.0435(11) Uani 1 1 d . U . . .
H22 H 1.005019 0.645784 0.365433 0.052 Uiso 1 1 calc R . . . .
C33 C 0.6781(3) 0.69149(18) 0.5586(2) 0.0421(11) Uani 1 1 d . U . . .
H33 H 0.651746 0.691215 0.597943 0.051 Uiso 1 1 calc R . . . .
C260 C 0.7612(3) 0.57855(18) 0.0974(2) 0.0423(11) Uani 1 1 d . U . . .
C263 C 0.7505(3) 0.63807(17) 0.0877(3) 0.0452(12) Uani 1 1 d . U . . .
H26A H 0.744904 0.653638 0.132568 0.068 Uiso 1 1 calc GR . . . .
H26B H 0.701925 0.645172 0.052589 0.068 Uiso 1 1 calc GR . . . .
H26C H 0.797839 0.652381 0.071886 0.068 Uiso 1 1 calc GR . . . .
C23 C 0.9606(3) 0.62228(19) 0.4530(3) 0.0436(11) Uani 1 1 d . U . . .
H23 H 0.986357 0.643860 0.489780 0.052 Uiso 1 1 calc R . . . .
C70 C 0.6136(3) 0.60983(17) 0.4996(3) 0.0447(12) Uani 1 1 d . U . . .
H70 H 0.607776 0.594708 0.451473 0.054 Uiso 1 1 calc R . . . .
C360 C 0.9004(3) 0.77206(17) 0.2816(2) 0.0403(11) Uani 1 1 d . U . . .
C16 C 0.4212(3) 0.59318(19) 0.3071(3) 0.0477(12) Uani 1 1 d . U . . .
C13 C 0.5875(3) 0.78847(19) 0.4053(3) 0.0550(13) Uani 1 1 d . U . . .
H13 H 0.615602 0.811814 0.438595 0.066 Uiso 1 1 calc R . . . .
C62 C 0.9209(3) 0.5174(2) 0.5550(3) 0.0560(14) Uani 1 1 d . U . . .
H62A H 0.913952 0.490472 0.519267 0.084 Uiso 1 1 calc GR . . . .
H62B H 0.899614 0.505614 0.596081 0.084 Uiso 1 1 calc GR . . . .
H62C H 0.978499 0.525356 0.569032 0.084 Uiso 1 1 calc GR . . . .
C362 C 0.9040(3) 0.71968(19) 0.2440(3) 0.0535(13) Uani 1 1 d . U . . .
H36A H 0.953465 0.701605 0.265127 0.080 Uiso 1 1 calc GR . . . .
H36B H 0.903983 0.725411 0.193973 0.080 Uiso 1 1 calc GR . . . .
H36C H 0.856842 0.699124 0.249220 0.080 Uiso 1 1 calc GR . . . .
C01A C 0.8912(3) 0.75260(16) 0.5070(2) 0.0376(10) Uani 1 1 d . U . . .
H01A H 0.888888 0.748723 0.555367 0.045 Uiso 1 1 calc R . . . .
C71 C 0.5280(3) 0.6220(2) 0.5136(3) 0.0505(12) Uani 1 1 d . U . . .
H71A H 0.531936 0.634080 0.562011 0.076 Uiso 1 1 calc GR . . . .
H71B H 0.494755 0.591066 0.506776 0.076 Uiso 1 1 calc GR . . . .
H71C H 0.503177 0.648505 0.480990 0.076 Uiso 1 1 calc GR . . . .
C380 C 1.0304(3) 0.79512(19) 0.5458(2) 0.0454(12) Uani 1 1 d . U . . .
C61 C 0.8817(3) 0.6091(2) 0.5791(2) 0.0605(15) Uani 1 1 d . U . . .
H61A H 0.938876 0.616165 0.597205 0.091 Uiso 1 1 calc GR . . . .
H61B H 0.855261 0.598628 0.617928 0.091 Uiso 1 1 calc GR . . . .
H61C H 0.855492 0.639876 0.557035 0.091 Uiso 1 1 calc GR . . . .
C261 C 0.6851(3) 0.5557(2) 0.1216(3) 0.0559(14) Uani 1 1 d . U . . .
H26D H 0.689741 0.518396 0.123885 0.084 Uiso 1 1 calc GR . . . .
H26E H 0.636515 0.565172 0.087941 0.084 Uiso 1 1 calc GR . . . .
H26F H 0.681331 0.569059 0.168116 0.084 Uiso 1 1 calc GR . . . .
C280 C 1.0432(3) 0.4920(2) 0.1610(3) 0.0533(13) Uani 1 1 d . U . . .
C51 C 0.6889(4) 0.8598(2) 0.3427(4) 0.0714(17) Uani 1 1 d . U . . .
H51A H 0.660577 0.879357 0.373901 0.107 Uiso 1 1 calc GR . . . .
H51B H 0.716195 0.883236 0.315385 0.107 Uiso 1 1 calc GR . . . .
H51C H 0.728914 0.837386 0.370898 0.107 Uiso 1 1 calc GR . . . .
C50 C 0.6263(3) 0.82659(19) 0.2916(3) 0.0598(14) Uani 1 1 d . U . . .
H50 H 0.655870 0.807686 0.259197 0.072 Uiso 1 1 calc R . . . .
C19 C 0.3730(3) 0.6903(2) 0.3531(3) 0.0570(14) Uani 1 1 d . U . . .
H19 H 0.357731 0.722800 0.367870 0.068 Uiso 1 1 calc R . . . .
C12 C 0.5396(3) 0.74918(19) 0.4195(3) 0.0499(12) Uani 1 1 d . U . . .
H12 H 0.528248 0.740248 0.464198 0.060 Uiso 1 1 calc R . . . .
C160 C 0.4442(3) 0.5397(2) 0.2810(3) 0.0602(15) Uani 1 1 d . U . . .
C100 C 0.3965(3) 0.72810(19) 0.1318(2) 0.0461(12) Uani 1 1 d . U . . .
C262 C 0.7661(3) 0.5555(2) 0.0240(3) 0.0663(16) Uani 1 1 d . U . . .
H26G H 0.811070 0.571263 0.006072 0.099 Uiso 1 1 calc GR . . . .
H26H H 0.715440 0.562193 -0.008638 0.099 Uiso 1 1 calc GR . . . .
H26I H 0.774918 0.518596 0.028510 0.099 Uiso 1 1 calc GR . . . .
C383 C 1.1015(3) 0.8188(2) 0.5137(3) 0.0593(14) Uani 1 1 d . U . . .
H38A H 1.121017 0.793606 0.483394 0.089 Uiso 1 1 calc GR . . . .
H38B H 1.145724 0.828558 0.551716 0.089 Uiso 1 1 calc GR . . . .
H38C H 1.081978 0.849098 0.485979 0.089 Uiso 1 1 calc GR . . . .
C381 C 0.9992(3) 0.8376(2) 0.5903(3) 0.0535(13) Uani 1 1 d . U . . .
H38D H 0.984768 0.867940 0.561123 0.080 Uiso 1 1 calc GR . . . .
H38E H 1.041656 0.846376 0.630306 0.080 Uiso 1 1 calc GR . . . .
H38F H 0.951454 0.825242 0.607573 0.080 Uiso 1 1 calc GR . . . .
C17 C 0.3425(3) 0.6041(2) 0.3175(3) 0.0599(15) Uani 1 1 d . U . . .
H17 H 0.303752 0.577554 0.307761 0.072 Uiso 1 1 calc R . . . .
C361 C 0.8258(3) 0.8026(2) 0.2432(3) 0.0623(15) Uani 1 1 d . U . . .
H36D H 0.776565 0.782649 0.243317 0.094 Uiso 1 1 calc GR . . . .
H36E H 0.831803 0.809231 0.194630 0.094 Uiso 1 1 calc GR . . . .
H36F H 0.822113 0.835050 0.267502 0.094 Uiso 1 1 calc GR . . . .
C200 C 0.8083(3) 0.42773(19) 0.3382(3) 0.0603(14) Uani 1 1 d . U . . .
C363 C 0.9774(3) 0.8027(2) 0.2717(3) 0.0600(14) Uani 1 1 d . U . . .
H36G H 0.977559 0.835942 0.294852 0.090 Uiso 1 1 calc GR . . . .
H36H H 0.976945 0.807664 0.221523 0.090 Uiso 1 1 calc GR . . . .
H36I H 1.025877 0.783547 0.292685 0.090 Uiso 1 1 calc GR . . . .
C162 C 0.4986(3) 0.5116(2) 0.3447(3) 0.0752(18) Uani 1 1 d . U . . .
H16A H 0.549764 0.530050 0.358155 0.113 Uiso 1 1 calc GR . . . .
H16B H 0.509525 0.476685 0.330950 0.113 Uiso 1 1 calc GR . . . .
H16C H 0.470355 0.510648 0.384664 0.113 Uiso 1 1 calc GR . . . .
C382 C 1.0653(3) 0.7505(2) 0.5944(3) 0.0628(15) Uani 1 1 d . U . . .
H38G H 1.022098 0.735175 0.615218 0.094 Uiso 1 1 calc GR . . . .
H38H H 1.107819 0.763366 0.631718 0.094 Uiso 1 1 calc GR . . . .
H38I H 1.087927 0.724721 0.566867 0.094 Uiso 1 1 calc GR . . . .
C282 C 1.1073(4) 0.4738(3) 0.2243(3) 0.088(2) Uani 1 1 d . U . . .
H28A H 1.132087 0.503486 0.250572 0.133 Uiso 1 1 calc GR . . . .
H28B H 1.149016 0.453923 0.207216 0.133 Uiso 1 1 calc GR . . . .
H28C H 1.081141 0.452441 0.255209 0.133 Uiso 1 1 calc GR . . . .
C18 C 0.3160(3) 0.6504(3) 0.3406(3) 0.0614(16) Uani 1 1 d D U . . .
C72 C 0.6537(3) 0.5698(2) 0.5527(3) 0.0710(18) Uani 1 1 d . U . . .
H72A H 0.706243 0.560177 0.541750 0.106 Uiso 1 1 calc GR . . . .
H72B H 0.619025 0.539562 0.550107 0.106 Uiso 1 1 calc GR . . . .
H72C H 0.661377 0.584145 0.600213 0.106 Uiso 1 1 calc GR . . . .
C161 C 0.4890(4) 0.5444(2) 0.2177(3) 0.084(2) Uani 1 1 d . U . . .
H16D H 0.453786 0.561492 0.178636 0.126 Uiso 1 1 calc GR . . . .
H16E H 0.502969 0.510341 0.202964 0.126 Uiso 1 1 calc GR . . . .
H16F H 0.538474 0.564497 0.231825 0.126 Uiso 1 1 calc GR . . . .
C163 C 0.3673(4) 0.5063(2) 0.2554(4) 0.097(2) Uani 1 1 d . U . . .
H16G H 0.335162 0.504288 0.292698 0.145 Uiso 1 1 calc GR . . . .
H16H H 0.383804 0.471887 0.244082 0.145 Uiso 1 1 calc GR . . . .
H16I H 0.334889 0.521807 0.213504 0.145 Uiso 1 1 calc GR . . . .
C101 C 0.4294(3) 0.7557(3) 0.0724(3) 0.081(2) Uani 1 1 d . U . . .
H10A H 0.428016 0.792630 0.079697 0.122 Uiso 1 1 calc GR . . . .
H10B H 0.395905 0.746977 0.027046 0.122 Uiso 1 1 calc GR . . . .
H10C H 0.485242 0.744847 0.072795 0.122 Uiso 1 1 calc GR . . . .
C103 C 0.3977(4) 0.6691(2) 0.1226(4) 0.086(2) Uani 1 1 d . U . . .
H10D H 0.453441 0.657549 0.124676 0.129 Uiso 1 1 calc GR . . . .
H10E H 0.365141 0.659802 0.077040 0.129 Uiso 1 1 calc GR . . . .
H10F H 0.375157 0.652758 0.160263 0.129 Uiso 1 1 calc GR . . . .
C281 C 1.0041(4) 0.4436(2) 0.1204(3) 0.084(2) Uani 1 1 d . U . . .
H28D H 0.972477 0.424958 0.149923 0.126 Uiso 1 1 calc GR . . . .
H28E H 1.046828 0.421405 0.109169 0.126 Uiso 1 1 calc GR . . . .
H28F H 0.968654 0.454232 0.076874 0.126 Uiso 1 1 calc GR . . . .
C102 C 0.3080(3) 0.7449(3) 0.1298(3) 0.0809(19) Uani 1 1 d . U . . .
H10G H 0.285372 0.725874 0.165217 0.121 Uiso 1 1 calc GR . . . .
H10H H 0.276065 0.737932 0.083126 0.121 Uiso 1 1 calc GR . . . .
H10I H 0.306450 0.781521 0.139693 0.121 Uiso 1 1 calc GR . . . .
C283 C 1.0849(4) 0.5238(3) 0.1096(4) 0.098(2) Uani 1 1 d . U . . .
H28G H 1.044863 0.532954 0.067998 0.147 Uiso 1 1 calc GR . . . .
H28H H 1.127943 0.503464 0.095260 0.147 Uiso 1 1 calc GR . . . .
H28I H 1.107978 0.554931 0.133152 0.147 Uiso 1 1 calc GR . . . .
C201 C 0.8743(4) 0.3875(2) 0.3274(4) 0.099(2) Uani 1 1 d . U . . .
H20A H 0.909602 0.402235 0.297598 0.149 Uiso 1 1 calc GR . . . .
H20B H 0.847873 0.356924 0.304699 0.149 Uiso 1 1 calc GR . . . .
H20C H 0.906594 0.378228 0.373047 0.149 Uiso 1 1 calc GR . . . .
C52 C 0.5594(4) 0.8598(2) 0.2465(4) 0.083(2) Uani 1 1 d . U . . .
H52A H 0.519127 0.837486 0.218523 0.125 Uiso 1 1 calc GR . . . .
H52B H 0.583810 0.881746 0.215171 0.125 Uiso 1 1 calc GR . . . .
H52C H 0.533247 0.880966 0.277528 0.125 Uiso 1 1 calc GR . . . .
C202 C 0.7513(4) 0.4370(2) 0.2680(4) 0.098(2) Uani 1 1 d . U . . .
H20D H 0.710540 0.462345 0.274422 0.147 Uiso 1 1 calc GR . . . .
H20E H 0.724574 0.404922 0.251213 0.147 Uiso 1 1 calc GR . . . .
H20F H 0.782474 0.449579 0.233444 0.147 Uiso 1 1 calc GR . . . .
C203 C 0.7627(5) 0.4081(2) 0.3944(4) 0.109(3) Uani 1 1 d . U . . .
H20G H 0.801033 0.402109 0.438231 0.164 Uiso 1 1 calc GR . . . .
H20H H 0.735177 0.376115 0.378493 0.164 Uiso 1 1 calc GR . . . .
H20I H 0.722733 0.433555 0.402479 0.164 Uiso 1 1 calc GR . . . .
C180 C 0.2258(8) 0.6662(12) 0.3473(13) 0.087(6) Uani 0.50(6) 1 d D U P A 1
C183 C 0.1694(11) 0.6469(12) 0.2791(9) 0.065(6) Uani 0.50(6) 1 d D U P A 1
H18A H 0.180208 0.666355 0.238640 0.098 Uiso 0.50(6) 1 calc GR . P A 1
H18B H 0.112825 0.651490 0.283640 0.098 Uiso 0.50(6) 1 calc GR . P A 1
H18C H 0.179825 0.610586 0.272250 0.098 Uiso 0.50(6) 1 calc GR . P A 1
C181 C 0.2092(11) 0.6363(11) 0.4128(10) 0.139(8) Uani 0.5 1 d D U P A 1
H18D H 0.220083 0.599970 0.407139 0.209 Uiso 0.5 1 calc GR . P A 1
H18E H 0.152627 0.640906 0.417301 0.209 Uiso 0.5 1 calc GR . P A 1
H18F H 0.244532 0.649314 0.455012 0.209 Uiso 0.5 1 calc GR . P A 1
C182 C 0.2101(9) 0.7220(8) 0.3633(11) 0.124(6) Uani 0.5 1 d D U P A 1
H18G H 0.248745 0.732902 0.404838 0.186 Uiso 0.5 1 calc GR . P A 1
H18H H 0.154967 0.725586 0.372304 0.186 Uiso 0.5 1 calc GR . P A 1
H18I H 0.216548 0.743212 0.323052 0.186 Uiso 0.5 1 calc GR . P A 1
C184 C 0.2253(7) 0.6504(11) 0.3550(8) 0.065(5) Uani 0.50(6) 1 d D U P A 2
C187 C 0.2007(10) 0.5987(6) 0.3842(9) 0.087(5) Uani 0.5 1 d D U P A 2
H18J H 0.194935 0.572811 0.347127 0.130 Uiso 0.5 1 calc GR . P A 2
H18K H 0.149191 0.602716 0.400347 0.130 Uiso 0.5 1 calc GR . P A 2
H18L H 0.242509 0.587958 0.423668 0.130 Uiso 0.5 1 calc GR . P A 2
C186 C 0.1703(15) 0.665(2) 0.2841(15) 0.117(10) Uani 0.50(6) 1 d D U P A 2
H18M H 0.182900 0.699677 0.270923 0.175 Uiso 0.50(6) 1 calc GR . P A 2
H18N H 0.113484 0.663111 0.289208 0.175 Uiso 0.50(6) 1 calc GR . P A 2
H18O H 0.179693 0.641043 0.247468 0.175 Uiso 0.50(6) 1 calc GR . P A 2
C185 C 0.2173(10) 0.6894(8) 0.4123(11) 0.105(6) Uani 0.5 1 d D U P A 2
H18P H 0.257436 0.682020 0.454494 0.157 Uiso 0.5 1 calc GR . P A 2
H18Q H 0.162918 0.687306 0.423482 0.157 Uiso 0.5 1 calc GR . P A 2
H18R H 0.226308 0.723832 0.395498 0.157 Uiso 0.5 1 calc GR . P A 2

loop_
_atom_site_aniso_label
_atom_site_aniso_U_11
_atom_site_aniso_U_22
_atom_site_aniso_U_33
_atom_site_aniso_U_23
_atom_site_aniso_U_13
_atom_site_aniso_U_12
Ce1 0.02989(16) 0.02761(15) 0.03345(16) -0.00194(10) 0.00851(11) -0.00187(10)
S20 0.0424(7) 0.0318(6) 0.0651(8) 0.0039(6) 0.0159(6) 0.0014(5)
S10 0.0437(7) 0.0453(7) 0.0365(7) 0.0028(5) 0.0055(5) 0.0034(5)
O21 0.0326(16) 0.0380(17) 0.0408(18) -0.0028(14) 0.0117(13) 0.0049(13)
O31 0.0381(16) 0.0375(17) 0.0311(17) -0.0011(13) 0.0050(13) -0.0106(13)
O11 0.0320(16) 0.0319(15) 0.0479(19) -0.0035(14) 0.0133(14) -0.0038(13)
N3 0.0309(19) 0.040(2) 0.0259(19) -0.0050(16) 0.0029(15) 0.0006(16)
N5 0.0345(19) 0.0315(19) 0.029(2) -0.0028(15) 0.0067(15) 0.0003(15)
N6 0.039(2) 0.034(2) 0.037(2) -0.0006(16) 0.0133(17) -0.0050(16)
N1 0.041(2) 0.037(2) 0.037(2) -0.0028(17) 0.0050(17) 0.0074(17)
N4 0.035(2) 0.042(2) 0.028(2) -0.0031(16) 0.0065(16) 0.0066(16)
N2 0.053(2) 0.033(2) 0.044(2) -0.0096(18) 0.0041(19) 0.0016(18)
N10 0.043(2) 0.035(2) 0.040(2) 0.0060(17) 0.0012(18) -0.0011(17)
N20 0.055(2) 0.029(2) 0.044(2) -0.0011(17) 0.0039(19) 0.0084(18)
C21 0.034(2) 0.033(2) 0.029(2) 0.0012(19) 0.0065(19) 0.0107(19)
C26 0.046(3) 0.026(2) 0.030(2) 0.0014(18) 0.009(2) -0.0021(19)
C35 0.041(3) 0.025(2) 0.034(3) -0.0001(18) 0.009(2) -0.0002(18)
C24 0.037(2) 0.031(2) 0.029(2) -0.0006(18) 0.0078(19) 0.0009(19)
C31 0.036(2) 0.027(2) 0.036(3) 0.0017(19) 0.011(2) 0.0011(18)
C34 0.033(2) 0.025(2) 0.036(3) 0.0026(18) 0.0089(19) -0.0004(17)
C10 0.048(3) 0.024(2) 0.036(3) -0.0004(18) 0.007(2) -0.0008(19)
C37 0.037(2) 0.039(2) 0.034(3) 0.000(2) 0.007(2) -0.0096(19)
C11 0.033(2) 0.030(2) 0.047(3) 0.000(2) 0.009(2) 0.0092(19)
C36 0.037(2) 0.030(2) 0.034(2) 0.0027(18) 0.009(2) -0.0037(18)
C27 0.054(3) 0.035(2) 0.029(2) -0.0041(19) 0.015(2) 0.008(2)
C15 0.032(2) 0.040(3) 0.034(3) 0.0085(19) 0.010(2) -0.0008(19)
C29 0.038(3) 0.037(2) 0.038(3) 0.005(2) 0.008(2) 0.0050(19)
C25 0.037(2) 0.028(2) 0.034(2) -0.0024(18) 0.012(2) -0.0012(18)
C14 0.035(2) 0.049(3) 0.028(2) 0.002(2) 0.0063(19) -0.001(2)
C32 0.045(3) 0.041(3) 0.030(2) -0.003(2) 0.010(2) 0.003(2)
C20 0.047(3) 0.036(3) 0.030(2) 0.0051(19) 0.008(2) 0.004(2)
C28 0.050(3) 0.033(2) 0.040(3) 0.001(2) 0.014(2) 0.011(2)
C38 0.037(2) 0.037(2) 0.030(3) -0.0016(19) -0.0004(19) 0.0013(19)
C60 0.041(3) 0.059(3) 0.026(2) 0.002(2) 0.006(2) 0.011(2)
C22 0.037(3) 0.048(3) 0.045(3) -0.005(2) 0.004(2) -0.004(2)
C33 0.046(3) 0.052(3) 0.031(3) 0.000(2) 0.015(2) 0.001(2)
C260 0.051(3) 0.042(3) 0.033(3) 0.001(2) 0.006(2) 0.003(2)
C263 0.044(3) 0.049(3) 0.041(3) 0.006(2) 0.005(2) 0.008(2)
C23 0.039(3) 0.049(3) 0.041(3) -0.010(2) 0.002(2) -0.007(2)
C70 0.061(3) 0.034(3) 0.047(3) 0.002(2) 0.028(2) -0.009(2)
C360 0.046(3) 0.040(3) 0.036(3) 0.001(2) 0.010(2) -0.015(2)
C16 0.042(3) 0.052(3) 0.050(3) 0.015(2) 0.009(2) -0.013(2)
C13 0.070(3) 0.042(3) 0.050(3) -0.016(2) 0.002(3) 0.002(3)
C62 0.079(4) 0.055(3) 0.036(3) 0.006(2) 0.015(3) 0.013(3)
C362 0.075(4) 0.046(3) 0.045(3) -0.008(2) 0.025(3) -0.016(3)
C01A 0.046(3) 0.035(2) 0.032(3) -0.001(2) 0.009(2) 0.001(2)
C71 0.051(3) 0.053(3) 0.049(3) 0.009(2) 0.012(2) -0.009(2)
C380 0.040(3) 0.055(3) 0.040(3) -0.004(2) 0.002(2) -0.011(2)
C61 0.081(4) 0.072(4) 0.029(3) -0.002(3) 0.011(3) 0.030(3)
C261 0.047(3) 0.055(3) 0.060(4) -0.003(3) -0.006(3) -0.008(2)
C280 0.064(3) 0.050(3) 0.049(3) 0.003(2) 0.018(3) 0.026(3)
C51 0.075(4) 0.048(3) 0.091(5) -0.015(3) 0.014(3) -0.014(3)
C50 0.073(4) 0.039(3) 0.070(4) -0.018(3) 0.021(3) -0.020(3)
C19 0.049(3) 0.083(4) 0.040(3) -0.007(3) 0.011(2) 0.019(3)
C12 0.068(3) 0.046(3) 0.034(3) -0.008(2) 0.004(2) 0.013(3)
C160 0.058(3) 0.039(3) 0.078(4) 0.006(3) -0.001(3) -0.016(2)
C100 0.045(3) 0.054(3) 0.037(3) 0.009(2) -0.001(2) -0.003(2)
C262 0.077(4) 0.075(4) 0.040(3) -0.010(3) -0.008(3) 0.022(3)
C383 0.045(3) 0.074(4) 0.055(3) -0.003(3) -0.002(2) -0.014(3)
C381 0.060(3) 0.051(3) 0.047(3) -0.009(2) 0.004(3) -0.011(3)
C17 0.041(3) 0.084(4) 0.055(3) 0.006(3) 0.009(3) -0.017(3)
C361 0.066(3) 0.074(4) 0.048(3) 0.026(3) 0.014(3) -0.002(3)
C200 0.067(3) 0.034(3) 0.074(4) -0.002(3) -0.002(3) 0.009(2)
C363 0.069(3) 0.068(4) 0.046(3) -0.005(3) 0.020(3) -0.028(3)
C162 0.056(3) 0.054(4) 0.112(5) 0.025(3) 0.006(3) -0.009(3)
C382 0.052(3) 0.074(4) 0.055(3) 0.002(3) -0.008(3) -0.008(3)
C282 0.086(4) 0.105(5) 0.075(4) -0.003(4) 0.017(4) 0.063(4)
C18 0.030(3) 0.108(5) 0.047(3) 0.000(3) 0.009(2) -0.001(3)
C72 0.066(4) 0.052(3) 0.109(5) 0.027(3) 0.052(3) 0.012(3)
C161 0.126(6) 0.045(3) 0.085(5) -0.018(3) 0.034(4) -0.001(3)
C163 0.076(4) 0.050(4) 0.153(7) 0.008(4) -0.010(4) -0.019(3)
C101 0.059(4) 0.118(6) 0.064(4) 0.034(4) 0.001(3) -0.011(4)
C103 0.098(5) 0.067(4) 0.078(5) -0.013(4) -0.025(4) -0.017(4)
C281 0.104(5) 0.062(4) 0.083(5) -0.017(3) 0.008(4) 0.038(4)
C102 0.052(4) 0.110(5) 0.074(4) 0.018(4) -0.006(3) -0.001(3)
C283 0.115(5) 0.089(5) 0.114(6) 0.018(4) 0.082(5) 0.038(4)
C201 0.096(5) 0.051(4) 0.140(7) -0.027(4) -0.008(4) 0.025(3)
C52 0.133(6) 0.040(3) 0.072(4) 0.009(3) 0.008(4) -0.015(3)
C202 0.116(5) 0.063(4) 0.092(5) -0.036(4) -0.042(4) 0.008(4)
C203 0.144(7) 0.039(4) 0.150(7) 0.014(4) 0.042(6) -0.023(4)
C180 0.032(9) 0.165(13) 0.068(11) -0.001(10) 0.018(8) 0.004(9)
C183 0.015(8) 0.101(13) 0.080(11) 0.015(8) 0.010(7) 0.014(7)
C181 0.062(10) 0.29(2) 0.072(12) 0.042(15) 0.021(10) 0.022(19)
C182 0.043(8) 0.200(15) 0.134(15) -0.047(12) 0.029(10) 0.032(11)
C184 0.030(8) 0.109(10) 0.061(10) -0.009(7) 0.019(7) -0.013(7)
C187 0.058(8) 0.119(10) 0.098(12) 0.007(8) 0.052(9) -0.016(8)
C186 0.059(14) 0.20(3) 0.099(12) 0.036(13) 0.021(10) 0.044(15)
C185 0.062(9) 0.133(13) 0.136(14) -0.044(12) 0.061(10) -0.007(11)

loop_
_atom_type_symbol
_atom_type_description
_atom_type_scat_dispersion_real
_atom_type_scat_dispersion_imag
_atom_type_scat_source
C C 0.0033 0.0016 'International Tables Vol C Tables 4.2.6.8 and 6.1.1.4'
H H 0.0000 0.0000 'International Tables Vol C Tables 4.2.6.8 and 6.1.1.4'
Ce Ce -0.2486 2.6331 'International Tables Vol C Tables 4.2.6.8 and 6.1.1.4'
N N 0.0061 0.0033 'International Tables Vol C Tables 4.2.6.8 and 6.1.1.4'
O O 0.0106 0.0060 'International Tables Vol C Tables 4.2.6.8 and 6.1.1.4'
S S 0.1246 0.1234 'International Tables Vol C Tables 4.2.6.8 and 6.1.1.4'

loop_
_exptl_crystal_face_index_h
_exptl_crystal_face_index_k
_exptl_crystal_face_index_l
_exptl_crystal_face_perp_dist
-23 4 9 0.1334
23 -4 -9 0.1334
1 -35 5 0.1168
-1 35 -5 0.1168
-3 -21 -20 0.0852
4 21 20 0.0607
-4 19 23 0.0638
22 12 -1 0.1357
-13 30 1 0.1290
21 14 -11 0.1508

loop_
_geom_angle_atom_site_label_1
_geom_angle_atom_site_label_2
_geom_angle_atom_site_label_3
_geom_angle
S20 Ce1 S10 143.97(3)
O21 Ce1 S20 78.79(7)
O21 Ce1 S10 94.65(7)
O21 Ce1 C31 129.33(11)
O31 Ce1 S20 133.57(8)
O31 Ce1 S10 81.65(7)
O31 Ce1 O21 92.63(10)
O31 Ce1 O11 128.60(10)
O31 Ce1 C31 69.93(11)
O11 Ce1 S20 81.75(8)
O11 Ce1 S10 78.71(8)
O11 Ce1 O21 135.75(10)
O11 Ce1 C31 85.29(11)
C31 Ce1 S20 80.70(9)
C31 Ce1 S10 126.96(9)
C20 S20 Ce1 109.53(15)
C10 S10 Ce1 101.83(15)
C25 O21 Ce1 164.9(3)
C35 O31 Ce1 138.0(3)
C15 O11 Ce1 161.2(3)
C21 N3 C24 125.1(3)
C21 N3 C22 107.8(4)
C22 N3 C24 127.1(4)
C31 N5 C34 126.0(3)
C32 N5 C31 111.1(3)
C32 N5 C34 122.4(3)
C31 N6 C33 111.8(3)
C31 N6 C70 124.5(4)
C33 N6 C70 123.5(4)
C11 N1 C14 124.1(4)
C11 N1 C12 108.4(4)
C12 N1 C14 127.4(4)
C21 N4 C60 123.4(4)
C21 N4 C23 108.8(4)
C23 N4 C60 127.8(4)
C11 N2 C13 108.4(4)
C11 N2 C50 123.7(4)
C13 N2 C50 127.7(4)
C10 N10 C100 125.2(4)
C20 N20 C200 122.2(4)
N3 C21 C20 123.9(4)
N4 C21 N3 108.2(4)
N4 C21 C20 127.9(4)
C27 C26 C25 117.9(4)
C27 C26 C260 121.4(4)
C25 C26 C260 120.6(4)
O31 C35 C34 120.6(4)
O31 C35 C36 121.9(4)
C34 C35 C36 117.5(4)
C29 C24 N3 118.1(4)
C29 C24 C25 124.1(4)
C25 C24 N3 117.8(3)
N5 C31 Ce1 121.7(3)
N6 C31 Ce1 130.2(3)
N6 C31 N5 103.4(3)
C35 C34 N5 120.9(4)
C01A C34 N5 117.2(4)
C01A C34 C35 121.8(4)
N10 C10 S10 135.1(4)
N10 C10 C11 110.3(4)
C11 C10 S10 114.6(3)
C36 C37 H37 117.7
C38 C37 H37 117.7
C38 C37 C36 124.5(4)
N1 C11 C10 122.8(4)
N2 C11 N1 108.1(4)
N2 C11 C10 128.9(4)
C35 C36 C360 121.7(4)
C37 C36 C35 117.8(4)
C37 C36 C360 120.4(4)
C26 C27 H27 117.3
C26 C27 C28 125.4(4)
C28 C27 H27 117.3
O11 C15 C14 119.9(4)
O11 C15 C16 123.4(4)
C14 C15 C16 116.7(4)
C24 C29 H29 119.8
C28 C29 C24 120.5(4)
C28 C29 H29 119.8
O21 C25 C26 123.6(4)
O21 C25 C24 120.2(4)
C24 C25 C26 116.1(4)
C15 C14 N1 119.0(4)
C19 C14 N1 117.4(4)
C19 C14 C15 123.6(4)
N5 C32 H32 126.5
C33 C32 N5 106.9(4)
C33 C32 H32 126.5
N20 C20 S20 134.9(4)
N20 C20 C21 111.9(4)
C21 C20 S20 113.2(3)
C27 C28 C280 120.9(4)
C29 C28 C27 115.9(4)
C29 C28 C280 123.2(4)
C37 C38 C01A 116.3(4)
C37 C38 C380 123.3(4)
C01A C38 C380 120.3(4)
N4 C60 H60 108.0
N4 C60 C62 110.1(4)
N4 C60 C61 111.0(4)
C62 C60 H60 108.0
C61 C60 H60 108.0
C61 C60 C62 111.7(4)
N3 C22 H22 126.0
C23 C22 N3 108.0(4)
C23 C22 H22 126.0
N6 C33 H33 126.6
C32 C33 N6 106.8(4)
C32 C33 H33 126.6
C26 C260 C263 109.6(4)
C261 C260 C26 109.8(4)
C261 C260 C263 109.4(4)
C262 C260 C26 112.7(4)
C262 C260 C263 107.3(4)
C262 C260 C261 107.9(4)
C260 C263 H26A 109.5
C260 C263 H26B 109.5
C260 C263 H26C 109.5
H26A C263 H26B 109.5
H26A C263 H26C 109.5
H26B C263 H26C 109.5
N4 C23 H23 126.4
C22 C23 N4 107.2(4)
C22 C23 H23 126.4
N6 C70 H70 108.0
N6 C70 C71 112.9(4)
N6 C70 C72 110.3(4)
C71 C70 H70 108.0
C72 C70 H70 108.0
C72 C70 C71 109.3(4)
C362 C360 C36 110.7(4)
C362 C360 C363 106.8(4)
C361 C360 C36 110.5(4)
C361 C360 C362 109.1(4)
C361 C360 C363 107.0(4)
C363 C360 C36 112.5(4)
C15 C16 C160 121.1(4)
C17 C16 C15 117.1(5)
C17 C16 C160 121.7(4)
N2 C13 H13 126.0
C12 C13 N2 107.9(4)
C12 C13 H13 126.0
C60 C62 H62A 109.5
C60 C62 H62B 109.5
C60 C62 H62C 109.5
H62A C62 H62B 109.5
H62A C62 H62C 109.5
H62B C62 H62C 109.5
C360 C362 H36A 109.5
C360 C362 H36B 109.5
C360 C362 H36C 109.5
H36A C362 H36B 109.5
H36A C362 H36C 109.5
H36B C362 H36C 109.5
C34 C01A C38 121.9(4)
C34 C01A H01A 119.0
C38 C01A H01A 119.0
C70 C71 H71A 109.5
C70 C71 H71B 109.5
C70 C71 H71C 109.5
H71A C71 H71B 109.5
H71A C71 H71C 109.5
H71B C71 H71C 109.5
C38 C380 C383 112.2(4)
C38 C380 C381 109.8(4)
C381 C380 C383 107.2(4)
C382 C380 C38 110.2(4)
C382 C380 C383 107.9(4)
C382 C380 C381 109.5(4)
C60 C61 H61A 109.5
C60 C61 H61B 109.5
C60 C61 H61C 109.5
H61A C61 H61B 109.5
H61A C61 H61C 109.5
H61B C61 H61C 109.5
C260 C261 H26D 109.5
C260 C261 H26E 109.5
C260 C261 H26F 109.5
H26D C261 H26E 109.5
H26D C261 H26F 109.5
H26E C261 H26F 109.5
C282 C280 C28 111.8(4)
C282 C280 C281 108.2(5)
C282 C280 C283 109.9(5)
C281 C280 C28 109.7(4)
C283 C280 C28 109.2(4)
C283 C280 C281 107.9(5)
H51A C51 H51B 109.5
H51A C51 H51C 109.5
H51B C51 H51C 109.5
C50 C51 H51A 109.5
C50 C51 H51B 109.5
C50 C51 H51C 109.5
N2 C50 C51 109.7(5)
N2 C50 H50 108.5
N2 C50 C52 109.6(4)
C51 C50 H50 108.5
C52 C50 C51 112.1(4)
C52 C50 H50 108.5
C14 C19 H19 120.3
C18 C19 C14 119.3(5)
C18 C19 H19 120.3
N1 C12 H12 126.4
C13 C12 N1 107.2(4)
C13 C12 H12 126.4
C16 C160 C162 108.0(5)
C16 C160 C163 111.3(5)
C161 C160 C16 111.5(4)
C161 C160 C162 111.0(5)
C161 C160 C163 106.7(5)
C163 C160 C162 108.3(4)
N10 C100 C101 112.5(4)
N10 C100 C103 109.6(4)
N10 C100 C102 106.1(4)
C101 C100 C103 111.4(5)
C101 C100 C102 108.8(4)
C102 C100 C103 108.1(5)
C260 C262 H26G 109.5
C260 C262 H26H 109.5
C260 C262 H26I 109.5
H26G C262 H26H 109.5
H26G C262 H26I 109.5
H26H C262 H26I 109.5
C380 C383 H38A 109.5
C380 C383 H38B 109.5
C380 C383 H38C 109.5
H38A C383 H38B 109.5
H38A C383 H38C 109.5
H38B C383 H38C 109.5
C380 C381 H38D 109.5
C380 C381 H38E 109.5
C380 C381 H38F 109.5
H38D C381 H38E 109.5
H38D C381 H38F 109.5
H38E C381 H38F 109.5
C16 C17 H17 116.9
C18 C17 C16 126.1(5)
C18 C17 H17 116.9
C360 C361 H36D 109.5
C360 C361 H36E 109.5
C360 C361 H36F 109.5
H36D C361 H36E 109.5
H36D C361 H36F 109.5
H36E C361 H36F 109.5
N20 C200 C201 104.7(4)
N20 C200 C202 111.2(4)
N20 C200 C203 110.5(5)
C202 C200 C201 109.2(5)
C203 C200 C201 109.2(5)
C203 C200 C202 111.7(6)
C360 C363 H36G 109.5
C360 C363 H36H 109.5
C360 C363 H36I 109.5
H36G C363 H36H 109.5
H36G C363 H36I 109.5
H36H C363 H36I 109.5
C160 C162 H16A 109.5
C160 C162 H16B 109.5
C160 C162 H16C 109.5
H16A C162 H16B 109.5
H16A C162 H16C 109.5
H16B C162 H16C 109.5
C380 C382 H38G 109.5
C380 C382 H38H 109.5
C380 C382 H38I 109.5
H38G C382 H38H 109.5
H38G C382 H38I 109.5
H38H C382 H38I 109.5
C280 C282 H28A 109.5
C280 C282 H28B 109.5
C280 C282 H28C 109.5
H28A C282 H28B 109.5
H28A C282 H28C 109.5
H28B C282 H28C 109.5
C19 C18 C180 114.8(11)
C19 C18 C184 127.6(11)
C17 C18 C19 116.9(5)
C17 C18 C180 128.0(11)
C17 C18 C184 115.4(11)
C70 C72 H72A 109.5
C70 C72 H72B 109.5
C70 C72 H72C 109.5
H72A C72 H72B 109.5
H72A C72 H72C 109.5
H72B C72 H72C 109.5
C160 C161 H16D 109.5
C160 C161 H16E 109.5
C160 C161 H16F 109.5
H16D C161 H16E 109.5
H16D C161 H16F 109.5
H16E C161 H16F 109.5
C160 C163 H16G 109.5
C160 C163 H16H 109.5
C160 C163 H16I 109.5
H16G C163 H16H 109.5
H16G C163 H16I 109.5
H16H C163 H16I 109.5
C100 C101 H10A 109.5
C100 C101 H10B 109.5
C100 C101 H10C 109.5
H10A C101 H10B 109.5
H10A C101 H10C 109.5
H10B C101 H10C 109.5
C100 C103 H10D 109.5
C100 C103 H10E 109.5
C100 C103 H10F 109.5
H10D C103 H10E 109.5
H10D C103 H10F 109.5
H10E C103 H10F 109.5
C280 C281 H28D 109.5
C280 C281 H28E 109.5
C280 C281 H28F 109.5
H28D C281 H28E 109.5
H28D C281 H28F 109.5
H28E C281 H28F 109.5
C100 C102 H10G 109.5
C100 C102 H10H 109.5
C100 C102 H10I 109.5
H10G C102 H10H 109.5
H10G C102 H10I 109.5
H10H C102 H10I 109.5
C280 C283 H28G 109.5
C280 C283 H28H 109.5
C280 C283 H28I 109.5
H28G C283 H28H 109.5
H28G C283 H28I 109.5
H28H C283 H28I 109.5
C200 C201 H20A 109.5
C200 C201 H20B 109.5
C200 C201 H20C 109.5
H20A C201 H20B 109.5
H20A C201 H20C 109.5
H20B C201 H20C 109.5
C50 C52 H52A 109.5
C50 C52 H52B 109.5
C50 C52 H52C 109.5
H52A C52 H52B 109.5
H52A C52 H52C 109.5
H52B C52 H52C 109.5
C200 C202 H20D 109.5
C200 C202 H20E 109.5
C200 C202 H20F 109.5
H20D C202 H20E 109.5
H20D C202 H20F 109.5
H20E C202 H20F 109.5
C200 C203 H20G 109.5
C200 C203 H20H 109.5
C200 C203 H20I 109.5
H20G C203 H20H 109.5
H20G C203 H20I 109.5
H20H C203 H20I 109.5
C183 C180 C18 106.6(12)
C181 C180 C18 104.4(18)
C181 C180 C183 111(2)
C182 C180 C18 117.8(16)
C182 C180 C183 112(2)
C182 C180 C181 104.6(15)
C180 C183 H18A 109.5
C180 C183 H18B 109.5
C180 C183 H18C 109.5
H18A C183 H18B 109.5
H18A C183 H18C 109.5
H18B C183 H18C 109.5
C180 C181 H18D 109.5
C180 C181 H18E 109.5
C180 C181 H18F 109.5
H18D C181 H18E 109.5
H18D C181 H18F 109.5
H18E C181 H18F 109.5
C180 C182 H18G 109.5
C180 C182 H18H 109.5
C180 C182 H18I 109.5
H18G C182 H18H 109.5
H18G C182 H18I 109.5
H18H C182 H18I 109.5
C187 C184 C18 112.9(16)
C187 C184 C186 112(3)
C186 C184 C18 106.3(13)
C185 C184 C18 109.9(13)
C185 C184 C187 104.6(13)
C185 C184 C186 111(3)
C184 C187 H18J 109.5
C184 C187 H18K 109.5
C184 C187 H18L 109.5
H18J C187 H18K 109.5
H18J C187 H18L 109.5
H18K C187 H18L 109.5
C184 C186 H18M 109.5
C184 C186 H18N 109.5
C184 C186 H18O 109.5
H18M C186 H18N 109.5
H18M C186 H18O 109.5
H18N C186 H18O 109.5
C184 C185 H18P 109.5
C184 C185 H18Q 109.5
C184 C185 H18R 109.5
H18P C185 H18Q 109.5
H18P C185 H18R 109.5
H18Q C185 H18R 109.5

loop_
_geom_bond_atom_site_label_1
_geom_bond_atom_site_label_2
_geom_bond_distance
Ce1 S20 2.9955(12)
Ce1 S10 3.0484(12)
Ce1 O21 2.280(3)
Ce1 O31 2.273(3)
Ce1 O11 2.277(3)
Ce1 C31 2.716(4)
S20 C20 1.737(4)
S10 C10 1.766(4)
O21 C25 1.321(5)
O31 C35 1.326(5)
O11 C15 1.329(5)
N3 C21 1.343(5)
N3 C24 1.447(5)
N3 C22 1.383(5)
N5 C31 1.378(5)
N5 C34 1.456(5)
N5 C32 1.376(5)
N6 C31 1.344(5)
N6 C33 1.384(6)
N6 C70 1.476(5)
N1 C11 1.342(5)
N1 C14 1.444(5)
N1 C12 1.375(6)
N4 C21 1.338(5)
N4 C60 1.492(5)
N4 C23 1.378(6)
N2 C11 1.334(5)
N2 C13 1.370(6)
N2 C50 1.476(6)
N10 C10 1.269(5)
N10 C100 1.462(6)
N20 C20 1.266(5)
N20 C200 1.481(6)
C21 C20 1.501(6)
C26 C27 1.385(6)
C26 C25 1.418(6)
C26 C260 1.538(6)
C35 C34 1.404(6)
C35 C36 1.421(6)
C24 C29 1.378(6)
C24 C25 1.400(6)
C34 C01A 1.378(6)
C10 C11 1.505(6)
C37 H37 0.9300
C37 C36 1.402(6)
C37 C38 1.379(6)
C36 C360 1.549(6)
C27 H27 0.9300
C27 C28 1.396(6)
C15 C14 1.391(6)
C15 C16 1.424(6)
C29 H29 0.9300
C29 C28 1.374(6)
C14 C19 1.389(6)
C32 H32 0.9300
C32 C33 1.335(6)
C28 C280 1.541(6)
C38 C01A 1.385(6)
C38 C380 1.526(6)
C60 H60 0.9800
C60 C62 1.520(6)
C60 C61 1.507(6)
C22 H22 0.9300
C22 C23 1.337(6)
C33 H33 0.9300
C260 C263 1.545(6)
C260 C261 1.530(6)
C260 C262 1.529(6)
C263 H26A 0.9600
C263 H26B 0.9600
C263 H26C 0.9600
C23 H23 0.9300
C70 H70 0.9800
C70 C71 1.516(6)
C70 C72 1.505(7)
C360 C362 1.528(6)
C360 C361 1.525(7)
C360 C363 1.534(6)
C16 C160 1.532(7)
C16 C17 1.376(7)
C13 H13 0.9300
C13 C12 1.339(7)
C62 H62A 0.9600
C62 H62B 0.9600
C62 H62C 0.9600
C362 H36A 0.9600
C362 H36B 0.9600
C362 H36C 0.9600
C01A H01A 0.9300
C71 H71A 0.9600
C71 H71B 0.9600
C71 H71C 0.9600
C380 C383 1.542(6)
C380 C381 1.525(7)
C380 C382 1.515(7)
C61 H61A 0.9600
C61 H61B 0.9600
C61 H61C 0.9600
C261 H26D 0.9600
C261 H26E 0.9600
C261 H26F 0.9600
C280 C282 1.522(7)
C280 C281 1.540(8)
C280 C283 1.528(7)
C51 H51A 0.9600
C51 H51B 0.9600
C51 H51C 0.9600
C51 C50 1.538(7)
C50 H50 0.9800
C50 C52 1.526(8)
C19 H19 0.9300
C19 C18 1.380(8)
C12 H12 0.9300
C160 C162 1.545(7)
C160 C161 1.526(8)
C160 C163 1.534(7)
C100 C101 1.513(7)
C100 C103 1.526(8)
C100 C102 1.516(7)
C262 H26G 0.9600
C262 H26H 0.9600
C262 H26I 0.9600
C383 H38A 0.9600
C383 H38B 0.9600
C383 H38C 0.9600
C381 H38D 0.9600
C381 H38E 0.9600
C381 H38F 0.9600
C17 H17 0.9300
C17 C18 1.365(8)
C361 H36D 0.9600
C361 H36E 0.9600
C361 H36F 0.9600
C200 C201 1.542(7)
C200 C202 1.502(8)
C200 C203 1.500(9)
C363 H36G 0.9600
C363 H36H 0.9600
C363 H36I 0.9600
C162 H16A 0.9600
C162 H16B 0.9600
C162 H16C 0.9600
C382 H38G 0.9600
C382 H38H 0.9600
C382 H38I 0.9600
C282 H28A 0.9600
C282 H28B 0.9600
C282 H28C 0.9600
C18 C180 1.570(13)
C18 C184 1.568(12)
C72 H72A 0.9600
C72 H72B 0.9600
C72 H72C 0.9600
C161 H16D 0.9600
C161 H16E 0.9600
C161 H16F 0.9600
C163 H16G 0.9600
C163 H16H 0.9600
C163 H16I 0.9600
C101 H10A 0.9600
C101 H10B 0.9600
C101 H10C 0.9600
C103 H10D 0.9600
C103 H10E 0.9600
C103 H10F 0.9600
C281 H28D 0.9600
C281 H28E 0.9600
C281 H28F 0.9600
C102 H10G 0.9600
C102 H10H 0.9600
C102 H10I 0.9600
C283 H28G 0.9600
C283 H28H 0.9600
C283 H28I 0.9600
C201 H20A 0.9600
C201 H20B 0.9600
C201 H20C 0.9600
C52 H52A 0.9600
C52 H52B 0.9600
C52 H52C 0.9600
C202 H20D 0.9600
C202 H20E 0.9600
C202 H20F 0.9600
C203 H20G 0.9600
C203 H20H 0.9600
C203 H20I 0.9600
C180 C183 1.531(17)
C180 C181 1.53(3)
C180 C182 1.50(2)
C183 H18A 0.9600
C183 H18B 0.9600
C183 H18C 0.9600
C181 H18D 0.9600
C181 H18E 0.9600
C181 H18F 0.9600
C182 H18G 0.9600
C182 H18H 0.9600
C182 H18I 0.9600
C184 C187 1.52(3)
C184 C186 1.524(17)
C184 C185 1.50(2)
C187 H18J 0.9600
C187 H18K 0.9600
C187 H18L 0.9600
C186 H18M 0.9600
C186 H18N 0.9600
C186 H18O 0.9600
C185 H18P 0.9600
C185 H18Q 0.9600
C185 H18R 0.9600

loop_
_exptl_oxdiff_crystal_face_indexfrac_h
_exptl_oxdiff_crystal_face_indexfrac_k
_exptl_oxdiff_crystal_face_indexfrac_l
_exptl_oxdiff_crystal_face_x
_exptl_oxdiff_crystal_face_y
_exptl_oxdiff_crystal_face_z
-23.0001 3.9998 8.9999 0.0183 -0.1991 -0.9875
23.0001 -3.9998 -8.9999 -0.0183 0.1991 0.9875
1.0001 -35.0004 5.0002 -0.1837 0.9678 -0.0796
-1.0001 35.0004 -5.0002 0.1837 -0.9678 0.0796
-2.9999 -21.0003 -20.0001 -0.9567 0.2313 -0.0039
3.9999 21.0003 20.0001 0.9713 -0.2217 0.0440
-4.0001 19.0002 23.0001 0.9372 -0.2066 -0.3061
22.0000 12.0004 -0.9999 0.4129 -0.1077 0.9179
-13.0001 30.0002 0.9998 0.1632 -0.8737 -0.4623
21.0000 14.0004 -11.0000 0.0743 -0.3051 0.9642

loop_
_smtbx_masks_void_nr
_smtbx_masks_void_average_x
_smtbx_masks_void_average_y
_smtbx_masks_void_average_z
_smtbx_masks_void_volume
_smtbx_masks_void_count_electrons
1 0.500 0.500 1.000 617.0 81.2
2 0.500 0.000 0.500 617.0 81.2
3 0.238 0.094 0.800 7.2 0.0
4 0.238 0.406 0.300 7.2 0.0
5 0.763 0.594 0.700 7.2 0.0
6 0.763 0.906 0.200 7.2 0.0
